data_4118888
loop_
_publ_author_name
'Mitsuaki Suzuki'
'Zdenek Slanina'
'Naomi Mizorogi'
'Xing Lu'
'Shigeru Nagase'
'Marilyn M. Olmstead'
'Alan L. Balch'
'Takeshi Akasaka'

_publ_section_title
;
 Single-Crystal X-ray Diffraction Study of Three Yb@C82 Isomers
 Cocrystallized with NiII(octaethylporphyrin)
;
_journal_name_full 'Journal of the American Chemical Society'
_journal_page_first 18772
_journal_page_last 18778
_journal_paper_doi 10.1021/ja308706d
_journal_volume 134
_journal_year 2012
_chemical_formula_moiety 'Yb C82, Ni N4 C36 H44, 2.0(C6 H6)'
_chemical_formula_sum 'C130 H56 N4 Ni Yb'
_chemical_formula_weight 1905.54
_chemical_name_common Yb@Cs(6)-C82/NiOEP/2.0benzene
_chemical_name_systematic
; 
 ? 
;
_space_group_IT_number 2
_symmetry_cell_setting triclinic
_symmetry_space_group_name_Hall '-P 1'
_symmetry_space_group_name_H-M 'P -1'
_atom_sites_solution_hydrogens geom
_atom_sites_solution_primary direct
_atom_sites_solution_secondary difmap
_audit_creation_method SHELXL-97
_cell_angle_alpha 86.130(2)
_cell_angle_beta 86.023(2)
_cell_angle_gamma 61.312(2)
_cell_formula_units_Z 2
_cell_length_a 14.613(2)
_cell_length_b 14.816(2)
_cell_length_c 19.934(3)
_cell_measurement_reflns_used 9058
_cell_measurement_temperature 90
_cell_measurement_theta_max 30.86
_cell_measurement_theta_min 4.33
_cell_volume 3774.0(9)
_computing_cell_refinement 'Bruker SAINT'
_computing_data_collection 'Bruker APEX2'
_computing_data_reduction 'Bruker SAINT'
_computing_molecular_graphics 'Bruker SHELXTL'
_computing_publication_material 'Bruker SHELXTL'
_computing_structure_refinement 'SHELXL-97 (Sheldrick, 2008)'
_computing_structure_solution 'SHELXS-97 (Sheldrick, 2008)'
_diffrn_ambient_temperature 90
_diffrn_detector_area_resol_mean 8.333
_diffrn_measured_fraction_theta_full 0.978
_diffrn_measured_fraction_theta_max 0.978
_diffrn_measurement_device_type 'Bruker APEX-II CCD'
_diffrn_measurement_method '\f and \w scans'
_diffrn_radiation_monochromator graphite
_diffrn_radiation_source 'fine-focus sealed tube'
_diffrn_radiation_type MoK\a
_diffrn_radiation_wavelength 0.71073
_diffrn_reflns_av_R_equivalents 0.0309
_diffrn_reflns_av_sigmaI/netI 0.0411
_diffrn_reflns_limit_h_max 20
_diffrn_reflns_limit_h_min -20
_diffrn_reflns_limit_k_max 20
_diffrn_reflns_limit_k_min -20
_diffrn_reflns_limit_l_max 27
_diffrn_reflns_limit_l_min -27
_diffrn_reflns_number 46939
_diffrn_reflns_theta_full 29.13
_diffrn_reflns_theta_max 29.13
_diffrn_reflns_theta_min 4.31
_exptl_absorpt_coefficient_mu 1.551
_exptl_absorpt_correction_T_max 0.6977
_exptl_absorpt_correction_T_min 0.5551
_exptl_absorpt_correction_type multi-scan
_exptl_absorpt_process_details 'SADABS (Sheldrick 1996)'
_exptl_crystal_colour black
_exptl_crystal_density_diffrn 1.677
_exptl_crystal_description block
_exptl_crystal_F_000 1924
_exptl_crystal_size_max 0.43
_exptl_crystal_size_mid 0.26
_exptl_crystal_size_min 0.25
_refine_diff_density_max 1.329
_refine_diff_density_min -0.886
_refine_diff_density_rms 0.096
_refine_ls_extinction_method none
_refine_ls_goodness_of_fit_ref 1.049
_refine_ls_hydrogen_treatment constr
_refine_ls_matrix_type full
_refine_ls_number_parameters 1886
_refine_ls_number_reflns 19878
_refine_ls_number_restraints 2052
_refine_ls_restrained_S_all 1.061
_refine_ls_R_factor_all 0.0753
_refine_ls_R_factor_gt 0.0636
_refine_ls_shift/su_max 0.001
_refine_ls_shift/su_mean 0.000
_refine_ls_structure_factor_coef Fsqd
_refine_ls_weighting_details 'calc w=1/[\s^2^(Fo^2^)+(0.0789P)^2^+8.2692P] where P=(Fo^2^+2Fc^2^)/3'
_refine_ls_weighting_scheme calc
_refine_ls_wR_factor_gt 0.1690
_refine_ls_wR_factor_ref 0.1762
_reflns_number_gt 16508
_reflns_number_total 19878
_reflns_threshold_expression >2sigma(I)
_cod_data_source_file ja308706d_si_002.cif
_cod_data_source_block yb82i
_cod_original_cell_volume 3774.2(11)
_cod_database_code 4118888

loop_
_symmetry_equiv_pos_as_xyz
'x, y, z'
'-x, -y, -z'

loop_
_atom_site_label
_atom_site_type_symbol
_atom_site_fract_x
_atom_site_fract_y
_atom_site_fract_z
_atom_site_U_iso_or_equiv
_atom_site_adp_type
_atom_site_occupancy
_atom_site_symmetry_multiplicity
_atom_site_calc_flag
_atom_site_refinement_flags
_atom_site_disorder_assembly
_atom_site_disorder_group
Yb1 Yb 0.27074(12) 0.30518(16) 0.09688(8) 0.0324(2) Uani 0.35 1 d PU A 3
Yb2 Yb 0.25495(10) 0.41827(9) 0.22270(8) 0.0353(3) Uani 0.13 1 d PU A -3
Yb3 Yb 0.2554(4) 0.2497(5) 0.1237(3) 0.0443(13) Uani 0.13 1 d PU B 4
Yb4 Yb 0.2322(9) 0.2780(8) 0.1231(6) 0.0511(18) Uani 0.08 1 d PU C -4
Yb5 Yb 0.2560(12) 0.3239(11) 0.1021(7) 0.067(4) Uani 0.06 1 d PU D 5
Yb6 Yb 0.3172(5) 0.2549(6) 0.0988(2) 0.0610(12) Uani 0.06 1 d PU D -5
Yb7 Yb 0.4320(7) 0.2431(8) 0.2153(7) 0.131(3) Uani 0.05 1 d PU E 6
Yb8 Yb 0.2287(3) 0.4020(2) 0.24991(17) 0.0325(7) Uani 0.05 1 d PU E -6
Yb9 Yb 0.2158(8) 0.2506(10) 0.1593(5) 0.078(2) Uani 0.04 1 d PU F 7
Yb10 Yb 0.4185(10) 0.2007(11) 0.2359(10) 0.115(5) Uani 0.03 1 d PU F -7
Yb11 Yb 0.2813(18) 0.2083(17) 0.1471(11) 0.075(4) Uani 0.02 1 d PU G 8
C1_1 C 0.4405(6) 0.2244(6) 0.3631(4) 0.0426(18) Uani 0.57 1 d PDU H 1
C2_1 C 0.3448(7) 0.3100(5) 0.3810(5) 0.0427(19) Uani 0.57 1 d PDU H 1
C3_1 C 0.3231(7) 0.4134(6) 0.3555(5) 0.0453(19) Uani 0.57 1 d PDU H 1
C4_1 C 0.4036(8) 0.4267(10) 0.3158(6) 0.039(2) Uani 0.57 1 d PDU H 1
C5_1 C 0.4975(6) 0.3405(5) 0.2979(3) 0.0418(13) Uani 0.57 1 d PDU H 1
C6_1 C 0.5198(5) 0.2364(5) 0.3201(3) 0.0433(14) Uani 0.57 1 d PDU H 1
C7_1 C 0.5897(10) 0.1608(7) 0.2764(5) 0.045(2) Uani 0.57 1 d PDU H 1
C8_1 C 0.5796(5) 0.0666(5) 0.2704(4) 0.0515(17) Uani 0.57 1 d PDU H 1
C9_1 C 0.5103(5) 0.0531(6) 0.3110(4) 0.0462(16) Uani 0.57 1 d PDU H 1
C10_1 C 0.4471(9) 0.1267(7) 0.3635(7) 0.044(2) Uani 0.57 1 d PDU H 1
C11_1 C 0.3605(8) 0.1131(6) 0.3754(5) 0.040(2) Uani 0.57 1 d PDU H 1
C12_1 C 0.2596(4) 0.2011(3) 0.3900(2) 0.0556(11) Uani 0.57 1 d PDU H 1
C13_1 C 0.2612(7) 0.2918(7) 0.3966(6) 0.049(2) Uani 0.57 1 d PDU H 1
C14_1 C 0.1533(8) 0.3679(6) 0.3779(5) 0.051(2) Uani 0.57 1 d PDU H 1
C15_1 C 0.1365(7) 0.4612(7) 0.3544(4) 0.050(2) Uani 0.57 1 d PDU H 1
C16_1 C 0.2213(7) 0.4890(7) 0.3449(4) 0.045(2) Uani 0.57 1 d PDU H 1
C17_1 C 0.1968(7) 0.5642(9) 0.2921(4) 0.0388(17) Uani 0.57 1 d PDU H 1
C18_1 C 0.2723(8) 0.5704(10) 0.2478(6) 0.047(2) Uani 0.57 1 d PDU H 1
C19_1 C 0.3774(9) 0.5031(9) 0.2650(5) 0.052(2) Uani 0.57 1 d PDU H 1
C20_1 C 0.4618(7) 0.4624(6) 0.2133(4) 0.0411(17) Uani 0.57 1 d PDU H 1
C21_1 C 0.5383(8) 0.3589(6) 0.2372(4) 0.0439(18) Uani 0.57 1 d PDU H 1
C22_1 C 0.5956(10) 0.2806(7) 0.1886(5) 0.046(2) Uani 0.57 1 d PDU H 1
C23_1 C 0.6238(5) 0.1810(5) 0.2113(4) 0.0486(15) Uani 0.57 1 d PDU H 1
C24_1 C 0.6286(5) 0.1047(5) 0.1675(3) 0.0484(16) Uani 0.57 1 d PDU H 1
C25_1 C 0.5956(8) 0.0382(8) 0.2012(4) 0.051(3) Uani 0.57 1 d PDU H 1
C26_1 C 0.5261(6) 0.0085(7) 0.1736(4) 0.060(2) Uani 0.57 1 d PDU H 1
C27_1 C 0.4524(7) -0.0101(9) 0.2162(4) 0.053(2) Uani 0.57 1 d PDU H 1
C28_1 C 0.4541(3) 0.0047(3) 0.2830(2) 0.0495(9) Uani 0.57 1 d PDU H 1
C29_1 C 0.3624(3) 0.0449(3) 0.3281(2) 0.0541(10) Uani 0.57 1 d PDU H 1
C30_1 C 0.2709(4) 0.0569(3) 0.3008(3) 0.0606(11) Uani 0.57 1 d PDU H 1
C31_1 C 0.1752(8) 0.1444(10) 0.3145(9) 0.068(3) Uani 0.57 1 d PDU H 1
C32_1 C 0.1676(4) 0.2133(3) 0.3617(2) 0.0624(12) Uani 0.57 1 d PDU H 1
C33_1 C 0.0957(3) 0.3230(4) 0.3495(2) 0.0608(12) Uani 0.57 1 d PDU H 1
C34_1 C 0.0344(13) 0.3661(9) 0.2942(7) 0.049(2) Uani 0.57 1 d PDU H 1
C35_1 C 0.0191(8) 0.4653(8) 0.2689(6) 0.042(2) Uani 0.57 1 d PDU H 1
C36_1 C 0.0661(6) 0.5155(6) 0.3018(4) 0.0391(19) Uani 0.57 1 d PDU H 1
C37_1 C 0.0990(5) 0.5820(5) 0.2669(3) 0.0445(15) Uani 0.57 1 d PDU H 1
C38_1 C 0.0821(6) 0.6078(5) 0.1995(3) 0.0437(15) Uani 0.57 1 d PDU H 1
C39_1 C 0.1569(8) 0.6189(10) 0.1540(5) 0.052(2) Uani 0.57 1 d PDU H 1
C40_1 C 0.2586(8) 0.5981(10) 0.1756(5) 0.042(2) Uani 0.57 1 d PDU H 1
C41_1 C 0.3396(7) 0.5605(8) 0.1281(4) 0.048(2) Uani 0.57 1 d PDU H 1
C42_1 C 0.4466(8) 0.4891(7) 0.1474(4) 0.047(2) Uani 0.57 1 d PDU H 1
C43_1 C 0.5066(4) 0.4130(4) 0.0980(2) 0.0538(10) Uani 0.57 1 d PDU H 1
C44_1 C 0.5722(10) 0.3130(8) 0.1166(5) 0.050(2) Uani 0.57 1 d PDU H 1
C45_1 C 0.5858(4) 0.2349(3) 0.0689(2) 0.0553(10) Uani 0.57 1 d PDU H 1
C46_1 C 0.6108(3) 0.1366(3) 0.1013(2) 0.0534(10) Uani 0.57 1 d PDU H 1
C47_1 C 0.5488(7) 0.0950(7) 0.0676(4) 0.055(2) Uani 0.57 1 d PDU H 1
C48_1 C 0.5068(6) 0.0373(5) 0.1005(4) 0.0552(18) Uani 0.57 1 d PDU H 1
C49_1 C 0.4128(6) 0.0458(7) 0.0790(5) 0.0471(19) Uani 0.57 1 d PDU H 1
C50_1 C 0.3375(8) 0.0294(6) 0.1239(4) 0.0500(18) Uani 0.57 1 d PDU H 1
C51_1 C 0.3513(6) 0.0054(5) 0.1920(4) 0.0462(15) Uani 0.57 1 d PDU H 1
C52_1 C 0.2605(6) 0.0393(6) 0.2371(4) 0.0470(16) Uani 0.57 1 d PDU H 1
C53_1 C 0.1607(7) 0.1123(7) 0.2148(5) 0.0505(19) Uani 0.57 1 d PDU H 1
C54_1 C 0.1041(12) 0.1836(10) 0.2656(6) 0.056(3) Uani 0.57 1 d PDU H 1
C55_1 C 0.0354(14) 0.2904(9) 0.2496(6) 0.049(2) Uani 0.57 1 d PDU H 1
C56_1 C 0.0163(10) 0.3229(7) 0.1832(6) 0.046(2) Uani 0.57 1 d PDU H 1
C57_1 C -0.0006(14) 0.4215(9) 0.1535(5) 0.048(2) Uani 0.57 1 d PDU H 1
C58_1 C -0.0013(13) 0.4920(10) 0.1963(5) 0.047(2) Uani 0.57 1 d PDU H 1
C59_1 C 0.0232(11) 0.5640(11) 0.1674(5) 0.049(3) Uani 0.57 1 d PDU H 1
C60_1 C 0.0720(3) 0.5514(4) 0.0990(2) 0.0607(12) Uani 0.57 1 d PDU H 1
C61_1 C 0.1481(6) 0.5900(7) 0.0908(4) 0.050(2) Uani 0.57 1 d PDU H 1
C62_1 C 0.2410(3) 0.5351(4) 0.0478(2) 0.0603(11) Uani 0.57 1 d PDU H 1
C63_1 C 0.3365(3) 0.5256(3) 0.0648(2) 0.0567(11) Uani 0.57 1 d PDU H 1
C64_1 C 0.4363(3) 0.4399(3) 0.0445(2) 0.0523(10) Uani 0.57 1 d PDU H 1
C65_1 C 0.4392(10) 0.3670(6) 0.0029(7) 0.051(3) Uani 0.57 1 d PDU H 1
C66_1 C 0.5157(3) 0.2593(3) 0.0185(2) 0.0553(10) Uani 0.57 1 d PDU H 1
C67_1 C 0.4909(7) 0.1733(7) 0.0147(5) 0.050(2) Uani 0.57 1 d PDU H 1
C68_1 C 0.3943(6) 0.1872(6) -0.0041(3) 0.0550(18) Uani 0.57 1 d PDU H 1
C69_1 C 0.3550(8) 0.1211(7) 0.0255(4) 0.057(2) Uani 0.57 1 d PDU H 1
C70_1 C 0.2425(7) 0.1561(7) 0.0376(5) 0.054(2) Uani 0.57 1 d PDU H 1
C71_1 C 0.2326(6) 0.1004(6) 0.0979(4) 0.0484(16) Uani 0.57 1 d PDU H 1
C72_1 C 0.1468(5) 0.1432(5) 0.1450(4) 0.0426(14) Uani 0.57 1 d PDU H 1
C73_1 C 0.0687(7) 0.2468(7) 0.1297(5) 0.0479(18) Uani 0.57 1 d PDU H 1
C74_1 C 0.0801(6) 0.2995(6) 0.0700(4) 0.0569(19) Uani 0.57 1 d PDU H 1
C75_1 C 0.0394(3) 0.4071(4) 0.0841(2) 0.0552(10) Uani 0.57 1 d PDU H 1
C76_1 C 0.0792(3) 0.4750(4) 0.0586(2) 0.0610(12) Uani 0.57 1 d PDU H 1
C77_1 C 0.1642(4) 0.4299(4) 0.0082(2) 0.0645(12) Uani 0.57 1 d PDU H 1
C78_1 C 0.2430(4) 0.4575(4) 0.0048(2) 0.0592(11) Uani 0.57 1 d PDU H 1
C79_1 C 0.3423(9) 0.3700(9) -0.0183(8) 0.048(2) Uani 0.57 1 d PDU H 1
C80_1 C 0.3172(7) 0.2910(6) -0.0257(4) 0.0513(17) Uani 0.57 1 d PDU H 1
C81_1 C 0.2055(8) 0.3237(8) -0.0116(6) 0.058(2) Uani 0.57 1 d PDU H 1
C82_1 C 0.1664(5) 0.2580(6) 0.0234(3) 0.0512(16) Uani 0.57 1 d PDU H 1
C1_2 C 0.4817(10) 0.4275(8) 0.2211(6) 0.050(3) Uani 0.43 1 d PDU I 2
C2_2 C 0.5542(9) 0.3219(8) 0.2301(4) 0.044(2) Uani 0.43 1 d PDU I 2
C3_2 C 0.5473(7) 0.2603(7) 0.2895(4) 0.0458(18) Uani 0.43 1 d PDU I 2
C4_2 C 0.4608(7) 0.3089(8) 0.3390(4) 0.0452(18) Uani 0.43 1 d PDU I 2
C5_2 C 0.3842(11) 0.4192(14) 0.3278(8) 0.039(3) Uani 0.43 1 d PDU I 2
C6_2 C 0.3933(11) 0.4778(12) 0.2689(7) 0.052(3) Uani 0.43 1 d PDU I 2
C7_2 C 0.2984(11) 0.5569(14) 0.2490(8) 0.056(3) Uani 0.43 1 d PDU I 2
C8_2 C 0.2806(11) 0.5874(18) 0.1771(7) 0.058(4) Uani 0.43 1 d PDU I 2
C9_2 C 0.3593(8) 0.5430(13) 0.1311(6) 0.058(3) Uani 0.43 1 d PDU I 2
C10_2 C 0.4652(10) 0.4676(10) 0.1551(6) 0.049(3) Uani 0.43 1 d PDU I 2
C11_2 C 0.5066(4) 0.4130(4) 0.0980(2) 0.0538(10) Uani 0.43 1 d PDU I 2
C12_2 C 0.5887(13) 0.3100(10) 0.1084(6) 0.043(3) Uani 0.43 1 d PDU I 2
C13_2 C 0.6077(15) 0.2663(8) 0.1730(6) 0.044(3) Uani 0.43 1 d PDU I 2
C14_2 C 0.6388(7) 0.1560(7) 0.1676(4) 0.0444(18) Uani 0.43 1 d PDU I 2
C15_2 C 0.6254(6) 0.1048(7) 0.2223(4) 0.0457(19) Uani 0.43 1 d PDU I 2
C16_2 C 0.5831(15) 0.1547(9) 0.2874(7) 0.049(3) Uani 0.43 1 d PDU I 2
C17_2 C 0.5342(6) 0.1008(6) 0.3222(4) 0.0386(17) Uani 0.43 1 d PDU I 2
C18_2 C 0.4455(11) 0.1516(10) 0.3638(9) 0.048(3) Uani 0.43 1 d PDU I 2
C19_2 C 0.4190(8) 0.2559(9) 0.3779(5) 0.043(2) Uani 0.43 1 d PDU I 2
C20_2 C 0.3109(8) 0.3327(7) 0.3895(7) 0.048(3) Uani 0.43 1 d PDU I 2
C21_2 C 0.2906(10) 0.4339(9) 0.3598(8) 0.069(4) Uani 0.43 1 d PDU I 2
C22_2 C 0.1949(11) 0.5088(12) 0.3317(9) 0.068(4) Uani 0.43 1 d PDU I 2
C23_2 C 0.2014(12) 0.5732(17) 0.2803(7) 0.063(4) Uani 0.43 1 d PDU I 2
C24_2 C 0.1279(8) 0.6046(8) 0.2273(5) 0.066(3) Uani 0.43 1 d PDU I 2
C25_2 C 0.1769(10) 0.6088(14) 0.1645(7) 0.061(4) Uani 0.43 1 d PDU I 2
C26_2 C 0.1616(9) 0.5731(12) 0.1028(6) 0.055(3) Uani 0.43 1 d PDU I 2
C27_2 C 0.2410(3) 0.5351(4) 0.0478(2) 0.0603(11) Uani 0.43 1 d PDU I 2
C28_2 C 0.3365(3) 0.5256(3) 0.0648(2) 0.0567(11) Uani 0.43 1 d PDU I 2
C29_2 C 0.4363(3) 0.4399(3) 0.0445(2) 0.0523(10) Uani 0.43 1 d PDU I 2
C30_2 C 0.4376(14) 0.3604(7) 0.0102(12) 0.067(4) Uani 0.43 1 d PDU I 2
C31_2 C 0.5157(3) 0.2593(3) 0.0185(2) 0.0553(10) Uani 0.43 1 d PDU I 2
C32_2 C 0.5858(4) 0.2349(3) 0.0689(2) 0.0553(10) Uani 0.43 1 d PDU I 2
C33_2 C 0.6108(3) 0.1366(3) 0.1013(2) 0.0534(10) Uani 0.43 1 d PDU I 2
C34_2 C 0.5662(8) 0.0749(7) 0.0963(4) 0.050(2) Uani 0.43 1 d PDU I 2
C35_2 C 0.5562(8) 0.0166(9) 0.1535(4) 0.055(3) Uani 0.43 1 d PDU I 2
C36_2 C 0.5871(12) 0.0329(11) 0.2166(5) 0.045(3) Uani 0.43 1 d PDU I 2
C37_2 C 0.5372(6) 0.0250(6) 0.2785(4) 0.0421(19) Uani 0.43 1 d PDU I 2
C38_2 C 0.4541(3) 0.0047(3) 0.2830(2) 0.0495(9) Uani 0.43 1 d PDU I 2
C39_2 C 0.3624(3) 0.0449(3) 0.3281(2) 0.0541(10) Uani 0.43 1 d PDU I 2
C40_2 C 0.3568(10) 0.1287(10) 0.3669(8) 0.061(4) Uani 0.43 1 d PDU I 2
C41_2 C 0.2596(4) 0.2011(3) 0.3900(2) 0.0556(11) Uani 0.43 1 d PDU I 2
C42_2 C 0.2317(8) 0.3078(6) 0.3964(10) 0.050(3) Uani 0.43 1 d PDU I 2
C43_2 C 0.1315(9) 0.3874(9) 0.3717(9) 0.060(4) Uani 0.43 1 d PDU I 2
C44_2 C 0.1124(11) 0.4778(11) 0.3393(8) 0.057(3) Uani 0.43 1 d PDU I 2
C45_2 C 0.0384(11) 0.5156(12) 0.2857(7) 0.056(3) Uani 0.43 1 d PDU I 2
C46_2 C 0.0501(8) 0.5776(8) 0.2309(6) 0.063(3) Uani 0.43 1 d PDU I 2
C47_2 C 0.0317(17) 0.5506(19) 0.1634(6) 0.068(4) Uani 0.43 1 d PDU I 2
C48_2 C 0.0720(3) 0.5514(4) 0.0990(2) 0.0607(12) Uani 0.43 1 d PDU I 2
C49_2 C 0.0792(3) 0.4750(4) 0.0586(2) 0.0610(12) Uani 0.43 1 d PDU I 2
C50_2 C 0.1642(4) 0.4299(4) 0.0082(2) 0.0645(12) Uani 0.43 1 d PDU I 2
C51_2 C 0.2430(4) 0.4575(4) 0.0048(2) 0.0592(11) Uani 0.43 1 d PDU I 2
C52_2 C 0.3461(10) 0.3770(12) -0.0134(12) 0.065(4) Uani 0.43 1 d PDU I 2
C53_2 C 0.3745(9) 0.2719(9) -0.0209(5) 0.054(2) Uani 0.43 1 d PDU I 2
C54_2 C 0.4740(10) 0.2016(9) 0.0018(7) 0.053(3) Uani 0.43 1 d PDU I 2
C55_2 C 0.4942(7) 0.1096(8) 0.0412(5) 0.052(2) Uani 0.43 1 d PDU I 2
C56_2 C 0.4153(9) 0.0838(9) 0.0457(6) 0.052(2) Uani 0.43 1 d PDU I 2
C57_2 C 0.4028(10) 0.0216(9) 0.1017(6) 0.055(3) Uani 0.43 1 d PDU I 2
C58_2 C 0.4688(8) -0.0095(6) 0.1557(5) 0.053(2) Uani 0.43 1 d PDU I 2
C59_2 C 0.4219(11) -0.0161(14) 0.2173(5) 0.065(3) Uani 0.43 1 d PDU I 2
C60_2 C 0.3096(9) 0.0151(9) 0.2315(5) 0.062(2) Uani 0.43 1 d PDU I 2
C61_2 C 0.2709(4) 0.0569(3) 0.3008(3) 0.0606(11) Uani 0.43 1 d PDU I 2
C62_2 C 0.1674(9) 0.1417(13) 0.3198(11) 0.055(3) Uani 0.43 1 d PDU I 2
C63_2 C 0.1676(4) 0.2133(3) 0.3617(2) 0.0624(12) Uani 0.43 1 d PDU I 2
C64_2 C 0.0957(3) 0.3230(4) 0.3495(2) 0.0608(12) Uani 0.43 1 d PDU I 2
C65_2 C 0.035(2) 0.3499(16) 0.2932(11) 0.072(4) Uani 0.43 1 d PDU I 2
C66_2 C 0.0006(15) 0.4530(14) 0.2627(10) 0.065(4) Uani 0.43 1 d PDU I 2
C67_2 C -0.007(2) 0.4787(19) 0.1890(10) 0.075(5) Uani 0.43 1 d PDU I 2
C68_2 C 0.001(2) 0.4000(15) 0.1508(7) 0.063(4) Uani 0.43 1 d PDU I 2
C69_2 C 0.0394(3) 0.4071(4) 0.0841(2) 0.0552(10) Uani 0.43 1 d PDU I 2
C70_2 C 0.1043(9) 0.3157(8) 0.0433(6) 0.071(3) Uani 0.43 1 d PDU I 2
C71_2 C 0.1856(10) 0.3218(9) 0.0017(9) 0.061(3) Uani 0.43 1 d PDU I 2
C72_2 C 0.2901(8) 0.2448(8) -0.0128(5) 0.057(2) Uani 0.43 1 d PDU I 2
C73_2 C 0.3110(12) 0.1472(10) 0.0157(6) 0.064(3) Uani 0.43 1 d PDU I 2
C74_2 C 0.2323(10) 0.1332(11) 0.0554(9) 0.072(3) Uani 0.43 1 d PDU I 2
C75_2 C 0.2907(12) 0.0551(11) 0.1082(6) 0.068(3) Uani 0.43 1 d PDU I 2
C76_2 C 0.2491(9) 0.0498(8) 0.1744(6) 0.072(2) Uani 0.43 1 d PDU I 2
C77_2 C 0.1421(10) 0.1278(11) 0.1902(8) 0.062(3) Uani 0.43 1 d PDU I 2
C78_2 C 0.1133(19) 0.1673(18) 0.2549(8) 0.061(3) Uani 0.43 1 d PDU I 2
C79_2 C 0.041(3) 0.2744(18) 0.2452(11) 0.069(4) Uani 0.43 1 d PDU I 2
C80_2 C 0.025(2) 0.2971(13) 0.1762(10) 0.066(4) Uani 0.43 1 d PDU I 2
C81_2 C 0.0902(14) 0.2056(12) 0.1367(9) 0.071(3) Uani 0.43 1 d PDU I 2
C82_2 C 0.1317(9) 0.2147(8) 0.0693(7) 0.071(3) Uani 0.43 1 d PDU I 2
Ni1 Ni 0.48379(3) 0.47991(2) 0.418002(16) 0.01500(9) Uani 1 1 d . J 5
N1 N 0.42402(17) 0.42418(16) 0.48965(11) 0.0171(4) Uani 1 1 d . J 5
N2 N 0.61388(17) 0.34836(17) 0.41749(11) 0.0180(4) Uani 1 1 d . J 5
N4 N 0.54184(18) 0.53383(17) 0.34439(11) 0.0183(4) Uani 1 1 d . J 5
N3 N 0.35116(17) 0.60951(16) 0.41584(11) 0.0176(4) Uani 1 1 d . J 5
C83 C 0.3247(2) 0.4714(2) 0.51868(13) 0.0179(5) Uani 1 1 d . J 5
C84 C 0.3074(2) 0.4030(2) 0.56699(13) 0.0193(5) Uani 1 1 d . J 5
C85 C 0.3985(2) 0.3122(2) 0.56722(13) 0.0190(5) Uani 1 1 d . J 5
C86 C 0.4699(2) 0.3264(2) 0.51946(13) 0.0180(5) Uani 1 1 d . J 5
C87 C 0.5700(2) 0.2505(2) 0.50532(14) 0.0193(5) Uani 1 1 d . J 5
H87 H 0.5946 0.1870 0.5305 0.023 Uiso 1 1 calc R J 5
C88 C 0.6368(2) 0.26054(19) 0.45702(14) 0.0188(5) Uani 1 1 d . J 5
C89 C 0.7402(2) 0.1782(2) 0.44062(15) 0.0231(5) Uani 1 1 d . J 5
C90 C 0.7809(2) 0.2163(2) 0.38996(15) 0.0230(5) Uani 1 1 d . J 5
C91 C 0.7024(2) 0.3216(2) 0.37633(14) 0.0198(5) Uani 1 1 d . J 5
C92 C 0.7146(2) 0.3851(2) 0.32707(14) 0.0209(5) Uani 1 1 d . J 5
H92 H 0.7795 0.3593 0.3022 0.025 Uiso 1 1 calc R J 5
C93 C 0.6385(2) 0.4839(2) 0.31160(13) 0.0201(5) Uani 1 1 d . J 5
C94 C 0.6500(2) 0.5470(2) 0.25635(14) 0.0234(5) Uani 1 1 d . J 5
C95 C 0.5596(2) 0.6377(2) 0.25652(14) 0.0230(5) Uani 1 1 d . J 5
C96 C 0.4933(2) 0.6290(2) 0.31122(13) 0.0193(5) Uani 1 1 d . J 5
C97 C 0.3936(2) 0.7055(2) 0.32585(14) 0.0206(5) Uani 1 1 d . J 5
H97 H 0.3697 0.7693 0.3012 0.025 Uiso 1 1 calc R J 5
C98 C 0.3260(2) 0.6956(2) 0.37384(14) 0.0199(5) Uani 1 1 d . J 5
C99 C 0.2190(2) 0.7738(2) 0.38535(15) 0.0236(5) Uani 1 1 d . J 5
C100 C 0.1788(2) 0.7357(2) 0.43603(15) 0.0228(5) Uani 1 1 d . J 5
C101 C 0.2610(2) 0.6342(2) 0.45422(14) 0.0191(5) Uani 1 1 d . J 5
C102 C 0.2488(2) 0.5700(2) 0.50335(14) 0.0196(5) Uani 1 1 d . J 5
H102 H 0.1838 0.5957 0.5281 0.023 Uiso 1 1 calc R J 5
C103 C 0.2053(2) 0.4286(2) 0.60341(14) 0.0229(5) Uani 1 1 d . J 5
H10A H 0.1722 0.5006 0.6178 0.027 Uiso 1 1 calc R J 5
H10B H 0.2181 0.3831 0.6443 0.027 Uiso 1 1 calc R J 5
C104 C 0.1308(3) 0.4157(3) 0.55927(17) 0.0344(7) Uani 1 1 d . J 5
H10C H 0.1624 0.3440 0.5461 0.052 Uiso 1 1 calc R J 5
H10D H 0.1175 0.4610 0.5189 0.052 Uiso 1 1 calc R J 5
H10E H 0.0647 0.4339 0.5846 0.052 Uiso 1 1 calc R J 5
C105 C 0.4212(2) 0.2121(2) 0.60391(14) 0.0235(5) Uani 1 1 d . J 5
H10F H 0.3740 0.2262 0.6445 0.028 Uiso 1 1 calc R J 5
H10G H 0.4939 0.1779 0.6189 0.028 Uiso 1 1 calc R J 5
C106 C 0.4068(3) 0.1398(3) 0.55959(17) 0.0339(7) Uani 1 1 d . J 5
H10H H 0.4559 0.1229 0.5205 0.051 Uiso 1 1 calc R J 5
H10I H 0.3352 0.1737 0.5443 0.051 Uiso 1 1 calc R J 5
H10J H 0.4202 0.0765 0.5856 0.051 Uiso 1 1 calc R J 5
C107 C 0.7871(2) 0.0720(2) 0.47355(18) 0.0301(6) Uani 1 1 d . J 5
H10K H 0.7729 0.0780 0.5228 0.036 Uiso 1 1 calc R J 5
H10L H 0.8638 0.0375 0.4651 0.036 Uiso 1 1 calc R J 5
C108 C 0.7438(3) 0.0054(2) 0.4475(2) 0.0409(8) Uani 1 1 d . J 5
H10M H 0.7636 -0.0065 0.3996 0.061 Uiso 1 1 calc R J 5
H10N H 0.6675 0.0409 0.4534 0.061 Uiso 1 1 calc R J 5
H10O H 0.7726 -0.0608 0.4728 0.061 Uiso 1 1 calc R J 5
C109 C 0.8843(2) 0.1627(2) 0.35146(18) 0.0302(6) Uani 1 1 d . J 5
H10P H 0.9327 0.1015 0.3783 0.036 Uiso 1 1 calc R J 5
H10Q H 0.9148 0.2098 0.3451 0.036 Uiso 1 1 calc R J 5
C110 C 0.8748(3) 0.1288(3) 0.2825(2) 0.0416(8) Uani 1 1 d . J 5
H11A H 0.8282 0.1892 0.2553 0.062 Uiso 1 1 calc R J 5
H11B H 0.8461 0.0809 0.2885 0.062 Uiso 1 1 calc R J 5
H11C H 0.9439 0.0945 0.2597 0.062 Uiso 1 1 calc R J 5
C111 C 0.7419(2) 0.5113(3) 0.20720(16) 0.0281(6) Uani 1 1 d . J 5
H11D H 0.8070 0.4753 0.2322 0.034 Uiso 1 1 calc R J 5
H11E H 0.7415 0.5721 0.1829 0.034 Uiso 1 1 calc R J 5
C112 C 0.7418(3) 0.4392(3) 0.15621(16) 0.0320(7) Uani 1 1 d . J 5
H11F H 0.6770 0.4740 0.1317 0.048 Uiso 1 1 calc R J 5
H11G H 0.7465 0.3770 0.1798 0.048 Uiso 1 1 calc R J 5
H11H H 0.8017 0.4202 0.1244 0.048 Uiso 1 1 calc R J 5
C113 C 0.5269(3) 0.7293(2) 0.20828(16) 0.0291(6) Uani 1 1 d . J 5
H11I H 0.5896 0.7254 0.1834 0.035 Uiso 1 1 calc R J 5
H11J H 0.4948 0.7928 0.2342 0.035 Uiso 1 1 calc R J 5
C114 C 0.4494(3) 0.7364(3) 0.15789(16) 0.0331(7) Uani 1 1 d . J 5
H11K H 0.3847 0.7462 0.1820 0.050 Uiso 1 1 calc R J 5
H11L H 0.4796 0.6726 0.1332 0.050 Uiso 1 1 calc R J 5
H11M H 0.4342 0.7948 0.1261 0.050 Uiso 1 1 calc R J 5
C115 C 0.1666(3) 0.8734(2) 0.34461(18) 0.0324(7) Uani 1 1 d . J 5
H11N H 0.2138 0.9042 0.3391 0.039 Uiso 1 1 calc R J 5
H11O H 0.1023 0.9220 0.3695 0.039 Uiso 1 1 calc R J 5
C116 C 0.1381(3) 0.8593(3) 0.2749(2) 0.0400(8) Uani 1 1 d . J 5
H11P H 0.0860 0.8352 0.2799 0.060 Uiso 1 1 calc R J 5
H11Q H 0.2007 0.8084 0.2509 0.060 Uiso 1 1 calc R J 5
H11R H 0.1092 0.9252 0.2492 0.060 Uiso 1 1 calc R J 5
C117 C 0.0693(2) 0.7832(2) 0.46699(19) 0.0309(7) Uani 1 1 d . J 5
H11S H 0.0343 0.8583 0.4568 0.037 Uiso 1 1 calc R J 5
H11T H 0.0729 0.7722 0.5165 0.037 Uiso 1 1 calc R J 5
C118 C 0.0039(3) 0.7386(3) 0.4416(2) 0.0389(8) Uani 1 1 d . J 5
H11U H 0.0365 0.6646 0.4532 0.058 Uiso 1 1 calc R J 5
H11V H -0.0005 0.7495 0.3927 0.058 Uiso 1 1 calc R J 5
H11W H -0.0665 0.7730 0.4627 0.058 Uiso 1 1 calc R J 5
C119 C 0.1345(2) 0.1410(2) 0.73390(11) 0.0408(8) Uani 1 1 d GU . .
H119 H 0.1103 0.1146 0.7012 0.049 Uiso 1 1 calc R . .
C120 C 0.1153(2) 0.1266(2) 0.80198(13) 0.0543(10) Uani 1 1 d GU . .
H120 H 0.0779 0.0903 0.8158 0.065 Uiso 1 1 calc R . .
C121 C 0.1506(2) 0.1652(2) 0.84985(9) 0.0543(11) Uani 1 1 d GU . .
H121 H 0.1375 0.1554 0.8964 0.065 Uiso 1 1 calc R . .
C122 C 0.2052(2) 0.2182(2) 0.82965(10) 0.0412(8) Uani 1 1 d GU . .
H122 H 0.2294 0.2447 0.8624 0.049 Uiso 1 1 calc R . .
C123 C 0.22449(19) 0.23265(19) 0.76157(11) 0.0375(7) Uani 1 1 d GU . .
H123 H 0.2618 0.2689 0.7478 0.045 Uiso 1 1 calc R . .
C124 C 0.1891(2) 0.19401(19) 0.71369(8) 0.0351(7) Uani 1 1 d GU . .
H124 H 0.2023 0.2039 0.6672 0.042 Uiso 1 1 calc R . .
C125 C 0.8338(5) 0.0567(4) 0.0120(3) 0.110(2) Uani 1 1 d GU . .
H125 H 0.8091 0.0077 0.0162 0.132 Uiso 1 1 calc R . .
C126 C 0.8582(4) 0.0884(4) 0.0691(2) 0.107(2) Uani 1 1 d GU . .
H126 H 0.8503 0.0611 0.1123 0.128 Uiso 1 1 calc R . .
C127 C 0.8944(4) 0.1600(4) 0.0629(2) 0.0863(18) Uani 1 1 d GU . .
H127 H 0.9111 0.1817 0.1019 0.104 Uiso 1 1 calc R . .
C128 C 0.9061(5) 0.1999(4) -0.0002(3) 0.124(2) Uani 1 1 d GU . .
H128 H 0.9308 0.2489 -0.0044 0.149 Uiso 1 1 calc R . .
C129 C 0.8816(5) 0.1682(4) -0.0573(2) 0.129(3) Uani 1 1 d GU . .
H129 H 0.8896 0.1955 -0.1005 0.155 Uiso 1 1 calc R . .
C130 C 0.8455(5) 0.0966(4) -0.0512(2) 0.102(2) Uani 1 1 d GU . .
H130 H 0.8288 0.0749 -0.0902 0.123 Uiso 1 1 calc R . .

loop_
_atom_site_aniso_label
_atom_site_aniso_U_11
_atom_site_aniso_U_22
_atom_site_aniso_U_33
_atom_site_aniso_U_23
_atom_site_aniso_U_13
_atom_site_aniso_U_12
Yb1 0.0441(5) 0.0461(6) 0.0139(3) -0.0035(4) -0.0081(3) -0.0260(5)
Yb2 0.0319(6) 0.0259(5) 0.0479(8) -0.0197(5) 0.0060(6) -0.0125(5)
Yb3 0.049(2) 0.077(3) 0.0263(14) -0.022(2) -0.0019(15) -0.043(2)
Yb4 0.063(4) 0.069(4) 0.041(3) 0.010(3) -0.027(3) -0.045(3)
Yb5 0.097(6) 0.064(5) 0.035(4) -0.003(3) -0.035(4) -0.030(4)
Yb6 0.089(4) 0.078(3) 0.0250(16) -0.019(2) -0.006(2) -0.045(3)
Yb7 0.092(5) 0.119(7) 0.199(10) 0.001(6) -0.065(6) -0.057(5)
Yb8 0.0432(18) 0.0325(15) 0.0272(14) -0.0132(12) 0.0109(13) -0.0226(14)
Yb9 0.080(5) 0.110(6) 0.081(5) -0.028(5) -0.007(4) -0.072(5)
Yb10 0.078(6) 0.088(7) 0.198(12) 0.072(7) -0.059(7) -0.058(6)
Yb11 0.083(6) 0.081(7) 0.058(6) -0.018(5) -0.016(6) -0.035(5)
C1_1 0.055(4) 0.048(4) 0.026(3) 0.007(3) -0.023(3) -0.024(3)
C2_1 0.061(5) 0.042(3) 0.021(3) -0.007(3) -0.015(3) -0.019(3)
C3_1 0.068(5) 0.046(3) 0.032(3) -0.012(3) -0.009(4) -0.033(3)
C4_1 0.059(4) 0.052(4) 0.029(4) -0.009(3) -0.004(3) -0.045(3)
C5_1 0.056(3) 0.049(3) 0.039(3) -0.001(2) -0.019(3) -0.038(3)
C6_1 0.042(3) 0.052(3) 0.043(3) 0.007(3) -0.026(3) -0.026(3)
C7_1 0.023(3) 0.056(4) 0.055(4) 0.008(4) -0.016(3) -0.016(3)
C8_1 0.035(3) 0.043(3) 0.051(4) 0.007(3) -0.010(3) 0.001(3)
C9_1 0.045(3) 0.033(3) 0.045(3) 0.007(3) -0.011(3) -0.007(3)
C10_1 0.055(4) 0.036(4) 0.031(3) 0.016(3) -0.020(3) -0.014(3)
C11_1 0.054(4) 0.033(3) 0.024(3) 0.016(3) -0.010(3) -0.014(3)
C12_1 0.063(2) 0.059(2) 0.0310(17) 0.0074(16) 0.0070(17) -0.0203(19)
C13_1 0.065(5) 0.053(4) 0.016(3) -0.001(3) 0.002(4) -0.018(4)
C14_1 0.056(5) 0.046(4) 0.030(4) -0.006(3) 0.021(4) -0.009(4)
C15_1 0.048(5) 0.051(4) 0.025(3) -0.012(3) 0.012(3) -0.005(4)
C16_1 0.073(5) 0.036(3) 0.023(3) -0.014(3) -0.003(3) -0.021(4)
C17_1 0.067(4) 0.021(3) 0.033(3) -0.014(3) 0.018(3) -0.025(3)
C18_1 0.066(5) 0.032(4) 0.048(4) -0.013(3) 0.013(4) -0.029(4)
C19_1 0.066(5) 0.050(4) 0.055(4) -0.020(3) -0.006(4) -0.037(4)
C20_1 0.053(4) 0.047(4) 0.043(4) 0.001(3) -0.007(3) -0.040(3)
C21_1 0.053(4) 0.050(4) 0.048(4) 0.000(3) -0.025(3) -0.037(3)
C22_1 0.036(4) 0.059(4) 0.056(5) 0.000(4) -0.013(4) -0.032(3)
C23_1 0.023(3) 0.056(4) 0.063(4) -0.005(3) -0.009(3) -0.014(3)
C24_1 0.027(3) 0.046(3) 0.062(4) -0.011(3) 0.000(3) -0.008(3)
C25_1 0.030(3) 0.039(4) 0.053(4) -0.001(3) 0.007(3) 0.007(3)
C26_1 0.052(4) 0.033(3) 0.057(4) -0.019(3) 0.000(4) 0.012(3)
C27_1 0.055(4) 0.024(3) 0.061(4) -0.007(3) -0.007(3) -0.002(3)
C28_1 0.056(2) 0.0249(15) 0.059(2) 0.0078(15) -0.0057(18) -0.0137(15)
C29_1 0.061(2) 0.0359(17) 0.058(2) 0.0139(16) -0.0065(19) -0.0188(17)
C30_1 0.070(3) 0.045(2) 0.075(3) 0.0140(19) -0.002(2) -0.0360(19)
C31_1 0.057(4) 0.068(5) 0.080(5) 0.027(4) 0.009(4) -0.036(4)
C32_1 0.058(2) 0.071(3) 0.051(2) 0.015(2) 0.0138(19) -0.029(2)
C33_1 0.049(2) 0.070(2) 0.044(2) 0.0024(19) 0.0250(18) -0.0167(19)
C34_1 0.030(3) 0.055(4) 0.051(4) 0.002(4) 0.015(3) -0.015(3)
C35_1 0.022(4) 0.046(4) 0.036(3) -0.006(3) 0.005(3) -0.001(3)
C36_1 0.028(4) 0.038(3) 0.031(3) -0.013(3) 0.011(3) 0.000(3)
C37_1 0.048(3) 0.027(3) 0.041(3) -0.017(2) 0.013(3) -0.004(2)
C38_1 0.037(3) 0.026(3) 0.052(4) -0.004(3) 0.007(3) -0.003(3)
C39_1 0.053(4) 0.026(4) 0.058(4) 0.005(3) 0.011(4) -0.006(3)
C40_1 0.059(4) 0.021(3) 0.047(4) -0.002(3) 0.007(3) -0.020(3)
C41_1 0.064(4) 0.026(3) 0.059(4) 0.001(3) 0.013(4) -0.029(3)
C42_1 0.057(5) 0.047(4) 0.047(4) 0.008(3) 0.000(3) -0.036(3)
C43_1 0.057(2) 0.060(2) 0.055(2) 0.0036(18) 0.0059(18) -0.0375(19)
C44_1 0.036(4) 0.070(4) 0.055(4) 0.000(4) 0.006(3) -0.035(3)
C45_1 0.046(2) 0.060(2) 0.052(2) -0.0061(18) 0.0075(18) -0.0203(18)
C46_1 0.0392(19) 0.052(2) 0.049(2) -0.0060(17) 0.0157(17) -0.0077(17)
C47_1 0.051(4) 0.046(4) 0.046(4) -0.016(3) 0.015(3) -0.005(3)
C48_1 0.053(4) 0.039(3) 0.058(4) -0.026(3) 0.007(3) -0.008(3)
C49_1 0.059(4) 0.039(4) 0.046(4) -0.029(3) 0.005(3) -0.022(3)
C50_1 0.062(4) 0.034(3) 0.058(4) -0.022(3) -0.005(4) -0.023(3)
C51_1 0.059(4) 0.021(2) 0.061(4) -0.010(2) -0.006(3) -0.019(3)
C52_1 0.056(4) 0.040(3) 0.066(4) 0.007(3) -0.008(3) -0.040(3)
C53_1 0.054(4) 0.052(4) 0.068(5) 0.001(4) -0.005(4) -0.043(3)
C54_1 0.042(4) 0.063(5) 0.072(5) 0.012(4) 0.009(4) -0.037(4)
C55_1 0.029(4) 0.065(5) 0.058(4) 0.003(4) 0.011(4) -0.029(4)
C56_1 0.020(3) 0.059(4) 0.064(4) 0.003(4) -0.007(3) -0.024(3)
C57_1 0.021(3) 0.064(5) 0.053(4) 0.011(4) -0.008(3) -0.017(4)
C58_1 0.023(3) 0.052(4) 0.041(4) 0.001(3) 0.000(3) 0.001(3)
C59_1 0.029(4) 0.042(4) 0.049(4) -0.003(3) 0.002(3) 0.006(4)
C60_1 0.038(2) 0.058(2) 0.065(3) 0.008(2) -0.0032(18) -0.0069(18)
C61_1 0.044(4) 0.040(4) 0.047(4) 0.021(3) -0.009(3) -0.008(3)
C62_1 0.054(2) 0.059(2) 0.058(2) 0.0154(19) 0.0005(19) -0.0215(19)
C63_1 0.066(2) 0.048(2) 0.054(2) 0.0134(17) 0.0089(19) -0.0285(19)
C64_1 0.056(2) 0.055(2) 0.045(2) 0.0131(17) 0.0088(17) -0.0291(18)
C65_1 0.061(4) 0.068(4) 0.019(4) 0.005(3) -0.003(3) -0.026(4)
C66_1 0.051(2) 0.063(2) 0.042(2) -0.0112(18) 0.0069(17) -0.0193(19)
C67_1 0.045(4) 0.061(4) 0.033(4) -0.020(3) 0.009(3) -0.015(4)
C68_1 0.068(4) 0.064(4) 0.026(3) -0.025(3) 0.007(3) -0.024(3)
C69_1 0.069(5) 0.062(4) 0.039(4) -0.028(3) -0.003(4) -0.027(4)
C70_1 0.068(4) 0.062(4) 0.044(4) -0.023(3) -0.014(3) -0.037(3)
C71_1 0.059(4) 0.046(3) 0.056(4) -0.019(3) -0.016(3) -0.033(3)
C72_1 0.049(3) 0.049(3) 0.054(4) -0.002(3) -0.017(3) -0.040(3)
C73_1 0.033(3) 0.068(4) 0.056(4) -0.009(4) -0.016(3) -0.032(3)
C74_1 0.046(4) 0.079(4) 0.056(4) -0.002(3) -0.027(3) -0.035(3)
C75_1 0.0347(18) 0.079(3) 0.050(2) 0.0021(19) -0.0229(16) -0.0240(18)
C76_1 0.040(2) 0.081(3) 0.046(2) 0.006(2) -0.0146(17) -0.015(2)
C77_1 0.050(2) 0.093(3) 0.040(2) 0.009(2) -0.0107(18) -0.026(2)
C78_1 0.063(2) 0.075(3) 0.0318(18) 0.0088(18) -0.0001(17) -0.028(2)
C79_1 0.062(4) 0.068(4) 0.009(3) 0.001(3) -0.002(3) -0.027(4)
C80_1 0.064(4) 0.074(4) 0.018(3) -0.010(3) 0.001(3) -0.034(4)
C81_1 0.056(4) 0.083(5) 0.024(4) -0.009(3) -0.015(3) -0.022(4)
C82_1 0.057(4) 0.075(4) 0.034(3) -0.014(3) -0.022(3) -0.038(3)
C1_2 0.051(5) 0.067(6) 0.053(5) -0.017(5) 0.000(4) -0.043(4)
C2_2 0.038(4) 0.074(5) 0.042(4) -0.019(4) 0.004(3) -0.042(4)
C3_2 0.038(4) 0.068(5) 0.039(4) -0.004(4) -0.011(3) -0.030(4)
C4_2 0.046(4) 0.071(5) 0.026(3) -0.016(3) -0.013(3) -0.032(4)
C5_2 0.057(5) 0.054(5) 0.032(5) -0.013(4) 0.000(4) -0.046(4)
C6_2 0.059(5) 0.061(6) 0.058(5) -0.024(4) -0.001(4) -0.042(4)
C7_2 0.067(6) 0.042(5) 0.074(6) -0.026(5) -0.005(5) -0.036(5)
C8_2 0.069(6) 0.036(6) 0.073(6) -0.007(5) -0.002(5) -0.029(5)
C9_2 0.066(6) 0.043(5) 0.071(6) 0.005(5) 0.003(5) -0.034(4)
C10_2 0.054(5) 0.057(5) 0.064(6) 0.007(4) -0.006(4) -0.050(4)
C11_2 0.057(2) 0.060(2) 0.055(2) 0.0036(18) 0.0059(18) -0.0375(19)
C12_2 0.039(5) 0.057(4) 0.043(5) -0.001(4) 0.001(4) -0.033(4)
C13_2 0.032(4) 0.059(5) 0.044(5) -0.002(4) 0.009(4) -0.026(4)
C14_2 0.031(4) 0.049(4) 0.048(4) -0.009(4) 0.010(3) -0.016(3)
C15_2 0.025(3) 0.044(4) 0.053(4) 0.006(3) 0.004(3) -0.006(3)
C16_2 0.033(5) 0.054(5) 0.048(5) 0.014(4) -0.017(4) -0.012(4)
C17_2 0.038(4) 0.032(3) 0.032(3) 0.011(3) -0.014(3) -0.005(3)
C18_2 0.049(5) 0.047(6) 0.029(4) 0.015(4) -0.008(4) -0.010(4)
C19_2 0.049(5) 0.057(5) 0.022(4) -0.008(4) -0.012(3) -0.022(4)
C20_2 0.050(5) 0.065(5) 0.029(4) -0.019(4) -0.007(4) -0.024(4)
C21_2 0.070(6) 0.069(6) 0.045(5) -0.035(4) -0.017(5) -0.009(5)
C22_2 0.068(6) 0.057(6) 0.064(6) -0.029(5) -0.002(5) -0.015(5)
C23_2 0.074(6) 0.038(5) 0.070(6) -0.015(5) 0.008(5) -0.020(5)
C24_2 0.062(5) 0.033(4) 0.076(6) -0.003(4) 0.008(5) -0.002(4)
C25_2 0.061(6) 0.029(5) 0.074(6) 0.006(5) 0.011(5) -0.009(5)
C26_2 0.048(5) 0.040(5) 0.065(6) 0.012(5) 0.003(5) -0.014(4)
C27_2 0.054(2) 0.059(2) 0.058(2) 0.0154(19) 0.0005(19) -0.0215(19)
C28_2 0.066(2) 0.048(2) 0.054(2) 0.0134(17) 0.0089(19) -0.0285(19)
C29_2 0.056(2) 0.055(2) 0.045(2) 0.0131(17) 0.0088(17) -0.0291(18)
C30_2 0.066(5) 0.076(6) 0.039(6) 0.007(5) 0.016(5) -0.021(5)
C31_2 0.051(2) 0.063(2) 0.042(2) -0.0112(18) 0.0069(17) -0.0193(19)
C32_2 0.046(2) 0.060(2) 0.052(2) -0.0061(18) 0.0075(18) -0.0203(18)
C33_2 0.0392(19) 0.052(2) 0.049(2) -0.0060(17) 0.0157(17) -0.0077(17)
C34_2 0.047(4) 0.035(4) 0.043(4) -0.015(4) 0.017(4) -0.001(4)
C35_2 0.056(5) 0.026(4) 0.051(5) -0.017(4) 0.012(4) 0.008(4)
C36_2 0.039(5) 0.028(4) 0.057(5) -0.004(4) 0.002(4) -0.008(3)
C37_2 0.039(4) 0.024(3) 0.051(4) 0.011(3) -0.001(3) -0.007(3)
C38_2 0.056(2) 0.0249(15) 0.059(2) 0.0078(15) -0.0057(18) -0.0137(15)
C39_2 0.061(2) 0.0359(17) 0.058(2) 0.0139(16) -0.0065(19) -0.0188(17)
C40_2 0.063(5) 0.050(5) 0.032(5) 0.025(4) 0.004(4) -0.002(4)
C41_2 0.063(2) 0.059(2) 0.0310(17) 0.0074(16) 0.0070(17) -0.0203(19)
C42_2 0.050(5) 0.057(5) 0.029(4) -0.008(4) 0.008(4) -0.014(4)
C43_2 0.040(5) 0.069(6) 0.037(5) -0.017(5) 0.011(4) 0.001(5)
C44_2 0.043(5) 0.056(5) 0.060(6) -0.027(5) 0.015(5) -0.013(4)
C45_2 0.037(5) 0.052(5) 0.064(6) -0.016(5) 0.015(4) -0.010(4)
C46_2 0.042(4) 0.041(4) 0.085(6) -0.007(4) 0.012(5) -0.006(4)
C47_2 0.029(5) 0.062(6) 0.071(6) 0.002(5) -0.003(5) 0.011(5)
C48_2 0.038(2) 0.058(2) 0.065(3) 0.008(2) -0.0032(18) -0.0069(18)
C49_2 0.040(2) 0.081(3) 0.046(2) 0.006(2) -0.0146(17) -0.015(2)
C50_2 0.050(2) 0.093(3) 0.040(2) 0.009(2) -0.0107(18) -0.026(2)
C51_2 0.063(2) 0.075(3) 0.0318(18) 0.0088(18) -0.0001(17) -0.028(2)
C52_2 0.059(5) 0.084(6) 0.025(6) 0.015(5) 0.015(5) -0.018(5)
C53_2 0.055(5) 0.083(5) 0.021(3) -0.012(4) 0.011(4) -0.030(4)
C54_2 0.051(5) 0.075(5) 0.029(4) -0.014(4) 0.012(4) -0.026(4)
C55_2 0.051(4) 0.052(4) 0.039(4) -0.029(4) 0.012(4) -0.012(4)
C56_2 0.067(5) 0.046(4) 0.038(4) -0.025(4) 0.014(4) -0.023(4)
C57_2 0.073(5) 0.036(4) 0.065(5) -0.031(4) 0.017(5) -0.032(4)
C58_2 0.073(5) 0.017(3) 0.056(4) -0.016(3) 0.010(4) -0.012(3)
C59_2 0.077(6) 0.032(4) 0.070(5) -0.002(4) 0.013(5) -0.015(5)
C60_2 0.077(5) 0.041(4) 0.086(6) 0.007(4) 0.002(5) -0.045(4)
C61_2 0.070(3) 0.045(2) 0.075(3) 0.0140(19) -0.002(2) -0.0360(19)
C62_2 0.057(5) 0.063(5) 0.067(5) 0.011(5) 0.006(4) -0.050(4)
C63_2 0.058(2) 0.071(3) 0.051(2) 0.015(2) 0.0138(19) -0.029(2)
C64_2 0.049(2) 0.070(2) 0.044(2) 0.0024(19) 0.0250(18) -0.0167(19)
C65_2 0.045(6) 0.081(6) 0.064(6) -0.001(6) 0.021(5) -0.011(6)
C66_2 0.034(6) 0.071(6) 0.065(6) -0.012(5) 0.015(5) -0.006(5)
C67_2 0.035(6) 0.078(7) 0.072(6) -0.007(6) 0.001(5) 0.006(5)
C68_2 0.034(5) 0.082(6) 0.070(6) 0.001(5) -0.013(5) -0.023(5)
C69_2 0.0347(18) 0.079(3) 0.050(2) 0.0021(19) -0.0229(16) -0.0240(18)
C70_2 0.059(5) 0.095(6) 0.063(5) -0.009(5) -0.033(4) -0.035(5)
C71_2 0.054(5) 0.089(5) 0.039(6) -0.013(5) -0.024(4) -0.030(5)
C72_2 0.059(5) 0.092(5) 0.025(4) -0.023(4) -0.008(3) -0.037(4)
C73_2 0.070(5) 0.082(5) 0.042(5) -0.038(4) -0.009(5) -0.033(5)
C74_2 0.084(6) 0.080(6) 0.066(6) -0.034(5) -0.015(5) -0.045(5)
C75_2 0.087(6) 0.056(5) 0.080(6) -0.034(4) -0.003(5) -0.047(5)
C76_2 0.091(5) 0.056(4) 0.092(6) -0.018(4) 0.008(5) -0.053(4)
C77_2 0.067(5) 0.071(5) 0.085(6) -0.007(5) 0.004(5) -0.062(4)
C78_2 0.058(6) 0.077(6) 0.078(6) 0.001(5) 0.005(5) -0.056(5)
C79_2 0.047(6) 0.090(7) 0.071(6) -0.001(6) 0.010(6) -0.035(6)
C80_2 0.041(5) 0.089(7) 0.076(6) -0.004(6) -0.008(5) -0.038(5)
C81_2 0.061(6) 0.093(6) 0.080(6) -0.019(5) -0.012(5) -0.052(5)
C82_2 0.069(5) 0.092(5) 0.074(5) -0.022(5) -0.029(4) -0.049(4)
Ni1 0.01519(16) 0.01454(15) 0.01636(16) -0.00120(11) 0.00059(11) -0.00805(12)
N1 0.0165(10) 0.0169(9) 0.0186(10) -0.0018(8) -0.0004(8) -0.0085(8)
N2 0.0175(10) 0.0173(10) 0.0200(10) -0.0024(8) 0.0003(8) -0.0090(8)
N4 0.0200(11) 0.0185(10) 0.0186(10) -0.0014(8) 0.0002(8) -0.0111(9)
N3 0.0191(10) 0.0167(9) 0.0190(10) -0.0019(8) 0.0002(8) -0.0100(8)
C83 0.0206(12) 0.0210(12) 0.0167(11) -0.0028(9) 0.0005(9) -0.0134(10)
C84 0.0229(13) 0.0235(12) 0.0168(11) -0.0028(9) 0.0019(9) -0.0154(11)
C85 0.0224(13) 0.0224(12) 0.0174(11) -0.0008(9) -0.0005(9) -0.0149(10)
C86 0.0219(12) 0.0196(11) 0.0166(11) -0.0007(9) -0.0009(9) -0.0131(10)
C87 0.0219(13) 0.0169(11) 0.0213(12) 0.0000(9) -0.0029(10) -0.0108(10)
C88 0.0170(12) 0.0167(11) 0.0228(12) -0.0019(9) -0.0006(9) -0.0080(10)
C89 0.0191(12) 0.0189(12) 0.0304(14) -0.0026(10) -0.0007(11) -0.0083(10)
C90 0.0170(12) 0.0212(12) 0.0301(14) -0.0045(10) 0.0013(10) -0.0086(10)
C91 0.0179(12) 0.0197(12) 0.0225(12) -0.0034(9) 0.0008(10) -0.0095(10)
C92 0.0197(12) 0.0234(12) 0.0222(12) -0.0040(10) 0.0032(10) -0.0125(10)
C93 0.0216(13) 0.0247(12) 0.0189(12) -0.0025(9) 0.0013(10) -0.0150(11)
C94 0.0270(14) 0.0282(13) 0.0208(12) -0.0008(10) 0.0016(10) -0.0182(12)
C95 0.0296(14) 0.0262(13) 0.0209(12) 0.0001(10) 0.0007(11) -0.0199(12)
C96 0.0236(13) 0.0197(11) 0.0186(12) 0.0008(9) -0.0010(10) -0.0137(10)
C97 0.0262(13) 0.0169(11) 0.0214(12) 0.0015(9) -0.0030(10) -0.0124(10)
C98 0.0211(12) 0.0167(11) 0.0236(12) -0.0013(9) -0.0019(10) -0.0102(10)
C99 0.0221(13) 0.0178(12) 0.0310(14) -0.0017(10) -0.0020(11) -0.0095(10)
C100 0.0189(12) 0.0185(12) 0.0304(14) -0.0042(10) -0.0001(11) -0.0082(10)
C101 0.0174(12) 0.0178(11) 0.0237(12) -0.0033(9) -0.0008(10) -0.0094(10)
C102 0.0185(12) 0.0214(12) 0.0216(12) -0.0057(9) 0.0030(9) -0.0116(10)
C103 0.0243(13) 0.0300(14) 0.0196(12) -0.0049(10) 0.0052(10) -0.0173(12)
C104 0.0275(15) 0.056(2) 0.0307(16) -0.0145(14) 0.0079(12) -0.0279(15)
C105 0.0291(14) 0.0246(13) 0.0213(12) 0.0028(10) -0.0009(11) -0.0169(12)
C106 0.053(2) 0.0278(15) 0.0309(16) 0.0037(12) -0.0077(14) -0.0274(15)
C107 0.0223(14) 0.0180(12) 0.0448(18) 0.0024(12) 0.0004(12) -0.0063(11)
C108 0.0413(19) 0.0196(14) 0.061(2) -0.0063(14) 0.0032(17) -0.0142(14)
C109 0.0191(13) 0.0244(13) 0.0412(17) -0.0036(12) 0.0063(12) -0.0064(11)
C110 0.0345(18) 0.0363(17) 0.052(2) -0.0200(16) 0.0179(16) -0.0153(15)
C111 0.0289(15) 0.0346(15) 0.0257(14) -0.0009(11) 0.0045(11) -0.0200(13)
C112 0.0344(17) 0.0403(17) 0.0234(14) -0.0025(12) 0.0061(12) -0.0203(14)
C113 0.0376(17) 0.0276(14) 0.0256(14) 0.0047(11) 0.0015(12) -0.0196(13)
C114 0.0441(19) 0.0326(15) 0.0230(14) 0.0054(12) -0.0035(13) -0.0192(14)
C115 0.0266(15) 0.0191(13) 0.0455(19) 0.0035(12) -0.0013(13) -0.0067(12)
C116 0.0315(17) 0.0333(17) 0.048(2) 0.0136(15) -0.0127(15) -0.0105(14)
C117 0.0197(14) 0.0203(13) 0.0488(19) -0.0048(12) 0.0036(13) -0.0066(11)
C118 0.0192(14) 0.0358(17) 0.059(2) -0.0014(16) -0.0032(14) -0.0108(13)
C119 0.0389(19) 0.0410(18) 0.0429(19) -0.0054(15) -0.0067(15) -0.0182(15)
C120 0.055(2) 0.064(3) 0.050(2) 0.0058(19) 0.0029(19) -0.035(2)
C121 0.058(2) 0.067(3) 0.0305(18) 0.0036(17) 0.0050(17) -0.025(2)
C122 0.0424(19) 0.0452(19) 0.0262(15) -0.0080(14) -0.0040(14) -0.0120(16)
C123 0.0413(18) 0.0425(18) 0.0304(16) -0.0032(13) -0.0013(14) -0.0211(15)
C124 0.0349(17) 0.0400(17) 0.0297(15) -0.0010(13) 0.0010(13) -0.0177(14)
C125 0.115(5) 0.114(4) 0.144(6) -0.041(4) 0.040(4) -0.090(4)
C126 0.096(4) 0.116(5) 0.133(6) -0.006(4) 0.008(4) -0.072(4)
C127 0.080(3) 0.101(4) 0.110(4) 0.008(3) -0.036(3) -0.066(3)
C128 0.146(5) 0.102(4) 0.164(6) 0.029(4) -0.063(5) -0.087(4)
C129 0.156(6) 0.097(5) 0.153(6) 0.015(5) -0.035(5) -0.075(4)
C130 0.123(5) 0.097(4) 0.125(5) -0.051(4) 0.038(4) -0.083(4)

loop_
_atom_type_symbol
_atom_type_description
_atom_type_scat_dispersion_real
_atom_type_scat_dispersion_imag
_atom_type_scat_source
C C 0.0033 0.0016 'International Tables Vol C Tables 4.2.6.8 and 6.1.1.4'
H H 0.0000 0.0000 'International Tables Vol C Tables 4.2.6.8 and 6.1.1.4'
N N 0.0061 0.0033 'International Tables Vol C Tables 4.2.6.8 and 6.1.1.4'
Ni Ni 0.3393 1.1124 'International Tables Vol C Tables 4.2.6.8 and 6.1.1.4'
Yb Yb -0.3850 5.5486 'International Tables Vol C Tables 4.2.6.8 and 6.1.1.4'

loop_
_geom_angle_atom_site_label_1
_geom_angle_atom_site_label_2
_geom_angle_atom_site_label_3
_geom_angle
C10_1 C1_1 C2_1 119.4(6)
C10_1 C1_1 C6_1 115.1(8)
C2_1 C1_1 C6_1 121.3(7)
C13_1 C2_1 C1_1 116.7(6)
C13_1 C2_1 C3_1 118.3(7)
C1_1 C2_1 C3_1 119.5(7)
C16_1 C3_1 C4_1 115.5(8)
C16_1 C3_1 C2_1 120.3(8)
C4_1 C3_1 C2_1 119.5(8)
C19_1 C4_1 C5_1 109.7(8)
C19_1 C4_1 C3_1 120.9(11)
C5_1 C4_1 C3_1 119.9(9)
C21_1 C5_1 C4_1 110.8(7)
C21_1 C5_1 C6_1 120.9(7)
C4_1 C5_1 C6_1 121.9(7)
C7_1 C6_1 C5_1 113.5(7)
C7_1 C6_1 C1_1 122.9(7)
C5_1 C6_1 C1_1 117.8(6)
C6_1 C7_1 C23_1 124.9(9)
C6_1 C7_1 C8_1 118.9(9)
C23_1 C7_1 C8_1 105.4(6)
C9_1 C8_1 C25_1 120.7(7)
C9_1 C8_1 C7_1 118.6(7)
C25_1 C8_1 C7_1 110.2(7)
C8_1 C9_1 C28_1 117.5(6)
C8_1 C9_1 C10_1 121.9(8)
C28_1 C9_1 C10_1 112.4(7)
C11_1 C10_1 C1_1 121.9(8)
C11_1 C10_1 C9_1 104.8(9)
C1_1 C10_1 C9_1 120.8(9)
C10_1 C11_1 C29_1 109.0(8)
C10_1 C11_1 C12_1 119.7(6)
C29_1 C11_1 C12_1 116.1(7)
C13_1 C12_1 C32_1 114.0(5)
C13_1 C12_1 C11_1 115.2(6)
C32_1 C12_1 C11_1 121.3(4)
C12_1 C13_1 C2_1 126.4(8)
C12_1 C13_1 C14_1 100.9(7)
C2_1 C13_1 C14_1 121.6(8)
C15_1 C14_1 C33_1 118.2(7)
C15_1 C14_1 C13_1 117.8(8)
C33_1 C14_1 C13_1 114.3(7)
C14_1 C15_1 C36_1 121.7(8)
C14_1 C15_1 C16_1 122.4(8)
C36_1 C15_1 C16_1 106.1(7)
C3_1 C16_1 C17_1 121.9(8)
C3_1 C16_1 C15_1 118.8(8)
C17_1 C16_1 C15_1 108.9(6)
C18_1 C17_1 C16_1 123.2(9)
C18_1 C17_1 C37_1 119.7(8)
C16_1 C17_1 C37_1 106.7(7)
C17_1 C18_1 C19_1 114.7(10)
C17_1 C18_1 C40_1 124.5(10)
C19_1 C18_1 C40_1 114.3(8)
C4_1 C19_1 C18_1 122.6(12)
C4_1 C19_1 C20_1 106.4(8)
C18_1 C19_1 C20_1 121.3(9)
C42_1 C20_1 C19_1 122.8(7)
C42_1 C20_1 C21_1 122.7(6)
C19_1 C20_1 C21_1 107.0(8)
C5_1 C21_1 C22_1 123.5(8)
C5_1 C21_1 C20_1 106.1(7)
C22_1 C21_1 C20_1 118.9(7)
C23_1 C22_1 C21_1 115.3(8)
C23_1 C22_1 C44_1 120.9(9)
C21_1 C22_1 C44_1 116.2(8)
C22_1 C23_1 C7_1 120.6(8)
C22_1 C23_1 C24_1 121.9(8)
C7_1 C23_1 C24_1 107.4(6)
C46_1 C24_1 C25_1 123.8(6)
C46_1 C24_1 C23_1 115.1(6)
C25_1 C24_1 C23_1 111.9(7)
C24_1 C25_1 C26_1 123.8(8)
C24_1 C25_1 C8_1 104.5(7)
C26_1 C25_1 C8_1 119.1(8)
C25_1 C26_1 C27_1 121.2(7)
C25_1 C26_1 C48_1 114.5(7)
C27_1 C26_1 C48_1 120.2(7)
C28_1 C27_1 C26_1 114.4(7)
C28_1 C27_1 C51_1 116.3(6)
C26_1 C27_1 C51_1 122.9(7)
C27_1 C28_1 C29_1 123.9(5)
C27_1 C28_1 C9_1 125.3(5)
C29_1 C28_1 C9_1 98.9(4)
C30_1 C29_1 C11_1 122.2(5)
C30_1 C29_1 C28_1 115.2(4)
C11_1 C29_1 C28_1 114.1(5)
C52_1 C30_1 C31_1 101.8(7)
C52_1 C30_1 C29_1 126.3(5)
C31_1 C30_1 C29_1 119.9(5)
C54_1 C31_1 C32_1 116.3(10)
C54_1 C31_1 C30_1 118.3(10)
C32_1 C31_1 C30_1 120.4(8)
C31_1 C32_1 C12_1 119.5(6)
C31_1 C32_1 C33_1 118.1(7)
C12_1 C32_1 C33_1 109.8(4)
C34_1 C33_1 C14_1 123.2(6)
C34_1 C33_1 C32_1 126.0(7)
C14_1 C33_1 C32_1 100.1(4)
C33_1 C34_1 C35_1 117.3(8)
C33_1 C34_1 C55_1 114.2(9)
C35_1 C34_1 C55_1 121.6(10)
C34_1 C35_1 C36_1 119.5(8)
C34_1 C35_1 C58_1 118.0(9)
C36_1 C35_1 C58_1 117.0(8)
C37_1 C36_1 C15_1 108.2(7)
C37_1 C36_1 C35_1 122.8(7)
C15_1 C36_1 C35_1 119.4(8)
C38_1 C37_1 C36_1 121.6(6)
C38_1 C37_1 C17_1 118.2(7)
C36_1 C37_1 C17_1 109.7(7)
C37_1 C38_1 C39_1 122.6(8)
C37_1 C38_1 C59_1 115.2(7)
C39_1 C38_1 C59_1 113.0(7)
C61_1 C39_1 C38_1 108.1(8)
C61_1 C39_1 C40_1 119.8(8)
C38_1 C39_1 C40_1 121.9(9)
C41_1 C40_1 C39_1 116.5(8)
C41_1 C40_1 C18_1 123.2(9)
C39_1 C40_1 C18_1 112.9(8)
C40_1 C41_1 C63_1 125.6(9)
C40_1 C41_1 C42_1 121.0(8)
C63_1 C41_1 C42_1 102.2(6)
C20_1 C42_1 C43_1 119.1(6)
C20_1 C42_1 C41_1 117.3(6)
C43_1 C42_1 C41_1 113.6(8)
C44_1 C43_1 C64_1 122.0(6)
C44_1 C43_1 C42_1 121.4(6)
C64_1 C43_1 C42_1 103.5(5)
C43_1 C44_1 C45_1 116.1(8)
C43_1 C44_1 C22_1 121.3(8)
C45_1 C44_1 C22_1 118.8(8)
C66_1 C45_1 C46_1 111.3(4)
C66_1 C45_1 C44_1 120.6(6)
C46_1 C45_1 C44_1 113.0(5)
C24_1 C46_1 C45_1 129.9(5)
C24_1 C46_1 C47_1 113.4(5)
C45_1 C46_1 C47_1 107.0(5)
C48_1 C47_1 C67_1 120.6(8)
C48_1 C47_1 C46_1 124.5(7)
C67_1 C47_1 C46_1 105.5(7)
C47_1 C48_1 C49_1 119.7(8)
C47_1 C48_1 C26_1 119.0(7)
C49_1 C48_1 C26_1 114.9(7)
C48_1 C49_1 C69_1 120.6(9)
C48_1 C49_1 C50_1 123.8(8)
C69_1 C49_1 C50_1 108.2(7)
C51_1 C50_1 C49_1 123.1(8)
C51_1 C50_1 C71_1 121.2(8)
C49_1 C50_1 C71_1 106.1(7)
C50_1 C51_1 C52_1 118.8(7)
C50_1 C51_1 C27_1 114.9(7)
C52_1 C51_1 C27_1 120.5(6)
C30_1 C52_1 C53_1 110.2(7)
C30_1 C52_1 C51_1 117.4(6)
C53_1 C52_1 C51_1 120.7(8)
C52_1 C53_1 C54_1 110.2(10)
C52_1 C53_1 C72_1 120.0(8)
C54_1 C53_1 C72_1 120.9(9)
C31_1 C54_1 C53_1 99.5(10)
C31_1 C54_1 C55_1 127.0(15)
C53_1 C54_1 C55_1 121.8(11)
C56_1 C55_1 C54_1 119.2(10)
C56_1 C55_1 C34_1 115.6(10)
C54_1 C55_1 C34_1 117.1(12)
C55_1 C56_1 C57_1 126.4(10)
C55_1 C56_1 C73_1 119.2(9)
C57_1 C56_1 C73_1 106.4(8)
C58_1 C57_1 C56_1 117.3(9)
C58_1 C57_1 C75_1 126.1(10)
C56_1 C57_1 C75_1 108.6(8)
C59_1 C58_1 C57_1 116.3(10)
C59_1 C58_1 C35_1 117.0(10)
C57_1 C58_1 C35_1 121.1(9)
C58_1 C59_1 C60_1 120.6(9)
C58_1 C59_1 C38_1 125.7(10)
C60_1 C59_1 C38_1 99.2(7)
C76_1 C60_1 C61_1 121.0(5)
C76_1 C60_1 C59_1 120.9(6)
C61_1 C60_1 C59_1 112.8(6)
C39_1 C61_1 C62_1 119.9(7)
C39_1 C61_1 C60_1 106.7(7)
C62_1 C61_1 C60_1 118.5(7)
C63_1 C62_1 C61_1 120.2(5)
C63_1 C62_1 C78_1 117.9(4)
C61_1 C62_1 C78_1 117.3(5)
C62_1 C63_1 C41_1 116.7(6)
C62_1 C63_1 C64_1 122.7(4)
C41_1 C63_1 C64_1 111.9(5)
C65_1 C64_1 C43_1 122.3(5)
C65_1 C64_1 C63_1 119.7(6)
C43_1 C64_1 C63_1 108.7(4)
C64_1 C65_1 C66_1 116.2(6)
C64_1 C65_1 C79_1 121.8(10)
C66_1 C65_1 C79_1 108.5(9)
C45_1 C66_1 C65_1 120.7(5)
C45_1 C66_1 C67_1 108.8(5)
C65_1 C66_1 C67_1 122.2(7)
C68_1 C67_1 C47_1 120.1(9)
C68_1 C67_1 C66_1 123.6(7)
C47_1 C67_1 C66_1 107.5(6)
C67_1 C68_1 C69_1 119.4(8)
C67_1 C68_1 C80_1 117.3(8)
C69_1 C68_1 C80_1 117.0(8)
C68_1 C69_1 C49_1 119.2(9)
C68_1 C69_1 C70_1 122.5(9)
C49_1 C69_1 C70_1 109.1(7)
C82_1 C70_1 C71_1 120.8(9)
C82_1 C70_1 C69_1 122.2(9)
C71_1 C70_1 C69_1 106.4(7)
C72_1 C71_1 C70_1 123.2(8)
C72_1 C71_1 C50_1 118.0(8)
C70_1 C71_1 C50_1 110.1(7)
C71_1 C72_1 C53_1 120.3(7)
C71_1 C72_1 C73_1 115.7(8)
C53_1 C72_1 C73_1 116.6(7)
C74_1 C73_1 C72_1 120.0(8)
C74_1 C73_1 C56_1 108.5(8)
C72_1 C73_1 C56_1 121.6(8)
C82_1 C74_1 C73_1 124.6(7)
C82_1 C74_1 C75_1 116.0(7)
C73_1 C74_1 C75_1 108.5(7)
C76_1 C75_1 C74_1 127.6(5)
C76_1 C75_1 C57_1 115.2(7)
C74_1 C75_1 C57_1 108.0(6)
C60_1 C76_1 C75_1 119.6(4)
C60_1 C76_1 C77_1 120.4(4)
C75_1 C76_1 C77_1 113.9(5)
C78_1 C77_1 C76_1 119.2(5)
C78_1 C77_1 C81_1 110.5(6)
C76_1 C77_1 C81_1 121.5(6)
C77_1 C78_1 C62_1 122.5(4)
C77_1 C78_1 C79_1 109.6(5)
C62_1 C78_1 C79_1 121.5(5)
C80_1 C79_1 C78_1 104.4(8)
C80_1 C79_1 C65_1 131.3(10)
C78_1 C79_1 C65_1 116.2(8)
C79_1 C80_1 C68_1 116.7(9)
C79_1 C80_1 C81_1 112.9(8)
C68_1 C80_1 C81_1 118.7(9)
C77_1 C81_1 C82_1 119.7(7)
C77_1 C81_1 C80_1 102.6(10)
C82_1 C81_1 C80_1 123.8(8)
C70_1 C82_1 C74_1 115.7(8)
C70_1 C82_1 C81_1 115.3(8)
C74_1 C82_1 C81_1 120.7(7)
C10_2 C1_2 C2_2 116.9(8)
C10_2 C1_2 C6_2 115.6(10)
C2_2 C1_2 C6_2 120.6(10)
C13_2 C2_2 C1_2 118.4(8)
C13_2 C2_2 C3_2 115.8(9)
C1_2 C2_2 C3_2 121.7(9)
C16_2 C3_2 C4_2 112.0(9)
C16_2 C3_2 C2_2 122.2(9)
C4_2 C3_2 C2_2 119.0(8)
C19_2 C4_2 C3_2 123.5(9)
C19_2 C4_2 C5_2 112.5(9)
C3_2 C4_2 C5_2 118.4(8)
C21_2 C5_2 C6_2 125.1(14)
C21_2 C5_2 C4_2 106.6(10)
C6_2 C5_2 C4_2 121.3(11)
C7_2 C6_2 C5_2 113.2(14)
C7_2 C6_2 C1_2 121.8(13)
C5_2 C6_2 C1_2 118.9(11)
C6_2 C7_2 C23_2 122.8(16)
C6_2 C7_2 C8_2 120.4(15)
C23_2 C7_2 C8_2 107.4(8)
C9_2 C8_2 C25_2 121.4(11)
C9_2 C8_2 C7_2 119.9(14)
C25_2 C8_2 C7_2 107.8(10)
C8_2 C9_2 C10_2 118.4(12)
C1_2 C10_2 C9_2 122.7(11)
C12_2 C13_2 C2_2 122.4(10)
C12_2 C13_2 C14_2 106.8(10)
C2_2 C13_2 C14_2 122.6(11)
C15_2 C14_2 C13_2 118.4(9)
C14_2 C15_2 C36_2 120.8(8)
C14_2 C15_2 C16_2 122.0(9)
C36_2 C15_2 C16_2 106.8(8)
C3_2 C16_2 C17_2 125.0(11)
C3_2 C16_2 C15_2 118.1(11)
C17_2 C16_2 C15_2 106.7(7)
C18_2 C17_2 C16_2 121.1(9)
C18_2 C17_2 C37_2 117.7(9)
C16_2 C17_2 C37_2 108.9(7)
C17_2 C18_2 C19_2 115.1(10)
C17_2 C18_2 C40_2 122.9(12)
C19_2 C18_2 C40_2 115.7(10)
C4_2 C19_2 C18_2 121.2(10)
C4_2 C19_2 C20_2 103.4(9)
C18_2 C19_2 C20_2 120.4(9)
C42_2 C20_2 C19_2 122.3(7)
C42_2 C20_2 C21_2 119.6(7)
C19_2 C20_2 C21_2 111.3(10)
C5_2 C21_2 C22_2 118.7(13)
C5_2 C21_2 C20_2 106.0(10)
C22_2 C21_2 C20_2 125.4(11)
C23_2 C22_2 C21_2 116.9(13)
C23_2 C22_2 C44_2 124.4(13)
C21_2 C22_2 C44_2 112.8(12)
C22_2 C23_2 C7_2 122.3(16)
C22_2 C23_2 C24_2 117.5(13)
C7_2 C23_2 C24_2 106.8(9)
C46_2 C24_2 C25_2 119.9(10)
C46_2 C24_2 C23_2 120.9(12)
C25_2 C24_2 C23_2 110.3(11)
C24_2 C25_2 C8_2 107.2(11)
C24_2 C25_2 C26_2 124.6(10)
C8_2 C25_2 C26_2 117.3(10)
C35_2 C34_2 C55_2 122.3(8)
C34_2 C35_2 C36_2 116.9(10)
C34_2 C35_2 C58_2 117.6(8)
C36_2 C35_2 C58_2 117.3(8)
C37_2 C36_2 C15_2 109.2(8)
C37_2 C36_2 C35_2 121.6(8)
C15_2 C36_2 C35_2 121.9(10)
C36_2 C37_2 C17_2 107.6(7)
C20_2 C42_2 C43_2 115.0(7)
C44_2 C43_2 C42_2 126.7(11)
C43_2 C44_2 C45_2 117.7(12)
C43_2 C44_2 C22_2 120.2(12)
C45_2 C44_2 C22_2 115.2(12)
C66_2 C45_2 C46_2 110.0(13)
C66_2 C45_2 C44_2 120.3(14)
C46_2 C45_2 C44_2 119.5(12)
C24_2 C46_2 C45_2 122.4(12)
C24_2 C46_2 C47_2 112.1(13)
C45_2 C46_2 C47_2 113.4(12)
C67_2 C47_2 C46_2 96.7(13)
C30_2 C52_2 C53_2 96.8(11)
C54_2 C53_2 C52_2 114.3(12)
C54_2 C53_2 C72_2 119.5(10)
C52_2 C53_2 C72_2 116.7(11)
C53_2 C54_2 C55_2 122.8(11)
C56_2 C55_2 C54_2 115.9(10)
C56_2 C55_2 C34_2 117.8(10)
C54_2 C55_2 C34_2 120.4(9)
C55_2 C56_2 C57_2 122.7(12)
C55_2 C56_2 C73_2 124.5(12)
C57_2 C56_2 C73_2 107.8(9)
C58_2 C57_2 C56_2 120.2(11)
C58_2 C57_2 C75_2 124.4(12)
C56_2 C57_2 C75_2 105.5(9)
C59_2 C58_2 C57_2 114.4(10)
C59_2 C58_2 C35_2 119.1(9)
C57_2 C58_2 C35_2 119.3(9)
C58_2 C59_2 C60_2 126.8(11)
C76_2 C60_2 C59_2 114.1(10)
C66_2 C65_2 C79_2 113.4(16)
C45_2 C66_2 C65_2 119.6(17)
C45_2 C66_2 C67_2 103.1(15)
C65_2 C66_2 C67_2 124.9(17)
C68_2 C67_2 C47_2 122.2(19)
C68_2 C67_2 C66_2 113.8(16)
C47_2 C67_2 C66_2 116.1(16)
C67_2 C68_2 C80_2 125.5(16)
C82_2 C70_2 C71_2 113.7(10)
C72_2 C71_2 C70_2 130.1(11)
C73_2 C72_2 C71_2 112.3(12)
C73_2 C72_2 C53_2 119.4(10)
C71_2 C72_2 C53_2 120.3(11)
C72_2 C73_2 C74_2 121.2(13)
C72_2 C73_2 C56_2 116.6(12)
C74_2 C73_2 C56_2 110.1(11)
C82_2 C74_2 C73_2 122.8(15)
C82_2 C74_2 C75_2 121.1(14)
C73_2 C74_2 C75_2 104.5(11)
C76_2 C75_2 C57_2 116.5(13)
C76_2 C75_2 C74_2 124.4(14)
C57_2 C75_2 C74_2 111.9(10)
C60_2 C76_2 C75_2 123.5(11)
C60_2 C76_2 C77_2 112.1(11)
C75_2 C76_2 C77_2 116.9(12)
C78_2 C77_2 C76_2 120.2(16)
C78_2 C77_2 C81_2 113.1(14)
C76_2 C77_2 C81_2 116.0(14)
C77_2 C78_2 C79_2 105.8(15)
C77_2 C78_2 C62_2 134.2(19)
C79_2 C78_2 C62_2 113.6(16)
C80_2 C79_2 C78_2 108.9(17)
C80_2 C79_2 C65_2 123(2)
C78_2 C79_2 C65_2 120(2)
C79_2 C80_2 C68_2 117.9(18)
C79_2 C80_2 C81_2 111.0(16)
C68_2 C80_2 C81_2 121.9(17)
C82_2 C81_2 C77_2 128.3(14)
C82_2 C81_2 C80_2 121.1(14)
C77_2 C81_2 C80_2 101.1(14)
C74_2 C82_2 C70_2 119.8(13)
C74_2 C82_2 C81_2 113.0(12)
C70_2 C82_2 C81_2 117.0(11)
N4 Ni1 N1 178.20(9)
N4 Ni1 N2 89.94(9)
N1 Ni1 N2 90.00(9)
N4 Ni1 N3 90.08(9)
N1 Ni1 N3 89.90(9)
N2 Ni1 N3 177.64(9)
C83 N1 C86 104.2(2)
C83 N1 Ni1 127.85(18)
C86 N1 Ni1 127.79(18)
C88 N2 C91 104.1(2)
C88 N2 Ni1 127.90(18)
C91 N2 Ni1 127.94(18)
C93 N4 C96 104.2(2)
C93 N4 Ni1 127.97(18)
C96 N4 Ni1 127.76(18)
C101 N3 C98 104.0(2)
C101 N3 Ni1 128.03(18)
C98 N3 Ni1 127.96(18)
C102 C83 N1 125.3(2)
C102 C83 C84 123.0(2)
N1 C83 C84 111.7(2)
C85 C84 C83 106.0(2)
C85 C84 C103 129.1(2)
C83 C84 C103 124.7(2)
C84 C85 C86 106.6(2)
C84 C85 C105 128.5(2)
C86 C85 C105 124.7(2)
C87 C86 N1 125.1(2)
C87 C86 C85 123.4(2)
N1 C86 C85 111.5(2)
C86 C87 C88 124.2(2)
C86 C87 H87 117.9
C88 C87 H87 117.9
C87 C88 N2 124.9(2)
C87 C88 C89 123.5(2)
N2 C88 C89 111.6(2)
C90 C89 C88 106.3(2)
C90 C89 C107 129.2(3)
C88 C89 C107 124.5(3)
C89 C90 C91 106.5(2)
C89 C90 C109 129.1(3)
C91 C90 C109 124.3(3)
C92 C91 N2 125.0(2)
C92 C91 C90 123.6(3)
N2 C91 C90 111.4(2)
C91 C92 C93 124.0(3)
C91 C92 H92 118.0
C93 C92 H92 118.0
C92 C93 N4 125.2(2)
C92 C93 C94 123.2(3)
N4 C93 C94 111.6(2)
C95 C94 C93 106.2(2)
C95 C94 C111 129.1(3)
C93 C94 C111 124.5(3)
C94 C95 C96 106.7(2)
C94 C95 C113 129.0(3)
C96 C95 C113 124.2(3)
C97 C96 N4 125.2(2)
C97 C96 C95 123.4(2)
N4 C96 C95 111.3(2)
C96 C97 C98 124.4(2)
C96 C97 H97 117.8
C98 C97 H97 117.8
C97 C98 N3 124.5(2)
C97 C98 C99 123.8(2)
N3 C98 C99 111.7(2)
C100 C99 C98 106.1(2)
C100 C99 C115 129.6(3)
C98 C99 C115 124.2(3)
C99 C100 C101 106.6(2)
C99 C100 C117 129.0(3)
C101 C100 C117 124.3(3)
N3 C101 C102 124.8(2)
N3 C101 C100 111.6(2)
C102 C101 C100 123.6(3)
C83 C102 C101 124.1(2)
C83 C102 H102 118.0
C101 C102 H102 118.0
C84 C103 C104 111.9(2)
C84 C103 H10A 109.2
C104 C103 H10A 109.2
C84 C103 H10B 109.2
C104 C103 H10B 109.2
H10A C103 H10B 107.9
C85 C105 C106 111.9(2)
C85 C105 H10F 109.2
C106 C105 H10F 109.2
C85 C105 H10G 109.2
C106 C105 H10G 109.2
H10F C105 H10G 107.9
C89 C107 C108 112.6(3)
C89 C107 H10K 109.1
C108 C107 H10K 109.1
C89 C107 H10L 109.1
C108 C107 H10L 109.1
H10K C107 H10L 107.8
C90 C109 C110 112.8(3)
C90 C109 H10P 109.0
C110 C109 H10P 109.0
C90 C109 H10Q 109.0
C110 C109 H10Q 109.0
H10P C109 H10Q 107.8
C94 C111 C112 112.7(3)
C94 C111 H11D 109.1
C112 C111 H11D 109.1
C94 C111 H11E 109.1
C112 C111 H11E 109.1
H11D C111 H11E 107.8
C95 C113 C114 113.0(3)
C95 C113 H11I 109.0
C114 C113 H11I 109.0
C95 C113 H11J 109.0
C114 C113 H11J 109.0
H11I C113 H11J 107.8
C99 C115 C116 112.7(3)
C99 C115 H11N 109.0
C116 C115 H11N 109.0
C99 C115 H11O 109.0
C116 C115 H11O 109.0
H11N C115 H11O 107.8
C100 C117 C118 113.1(3)
C100 C117 H11S 109.0
C118 C117 H11S 109.0
C100 C117 H11T 109.0
C118 C117 H11T 109.0
H11S C117 H11T 107.8
C120 C119 C124 120.0
C120 C119 H119 120.0
C124 C119 H119 120.0
C119 C120 C121 120.0
C119 C120 H120 120.0
C121 C120 H120 120.0
C122 C121 C120 120.0
C122 C121 H121 120.0
C120 C121 H121 120.0
C121 C122 C123 120.0
C121 C122 H122 120.0
C123 C122 H122 120.0
C124 C123 C122 120.0
C124 C123 H123 120.0
C122 C123 H123 120.0
C123 C124 C119 120.0
C123 C124 H124 120.0
C119 C124 H124 120.0
C126 C125 C130 120.0
C126 C125 H125 120.0
C130 C125 H125 120.0
C125 C126 C127 120.0
C125 C126 H126 120.0
C127 C126 H126 120.0
C126 C127 C128 120.0
C126 C127 H127 120.0
C128 C127 H127 120.0
C129 C128 C127 120.0
C129 C128 H128 120.0
C127 C128 H128 120.0
C128 C129 C130 120.0
C128 C129 H129 120.0
C130 C129 H129 120.0
C129 C130 C125 120.0
C129 C130 H130 120.0
C125 C130 H130 120.0

loop_
_geom_bond_atom_site_label_1
_geom_bond_atom_site_label_2
_geom_bond_distance
Yb1 Yb2 3.044(2)
Yb5 Yb6 0.986(15)
Yb7 Yb8 2.840(11)
Yb9 Yb10 3.167(15)
C1_1 C10_1 1.403(9)
C1_1 C2_1 1.407(8)
C1_1 C6_1 1.467(8)
C2_1 C13_1 1.384(9)
C2_1 C3_1 1.469(8)
C3_1 C16_1 1.387(9)
C3_1 C4_1 1.456(8)
C4_1 C19_1 1.392(10)
C4_1 C5_1 1.398(15)
C5_1 C21_1 1.379(9)
C5_1 C6_1 1.458(7)
C6_1 C7_1 1.401(9)
C7_1 C23_1 1.423(11)
C7_1 C8_1 1.486(10)
C8_1 C9_1 1.334(9)
C8_1 C25_1 1.441(9)
C9_1 C28_1 1.478(8)
C9_1 C10_1 1.480(11)
C10_1 C11_1 1.376(10)
C11_1 C29_1 1.418(7)
C11_1 C12_1 1.450(11)
C12_1 C13_1 1.369(10)
C12_1 C32_1 1.420(5)
C13_1 C14_1 1.488(10)
C14_1 C15_1 1.340(9)
C14_1 C33_1 1.459(9)
C15_1 C36_1 1.431(9)
C15_1 C16_1 1.479(10)
C16_1 C17_1 1.410(10)
C17_1 C18_1 1.400(10)
C17_1 C37_1 1.443(8)
C18_1 C19_1 1.424(11)
C18_1 C40_1 1.470(10)
C19_1 C20_1 1.463(9)
C20_1 C42_1 1.347(7)
C20_1 C21_1 1.469(9)
C21_1 C22_1 1.448(10)
C22_1 C23_1 1.381(10)
C22_1 C44_1 1.490(11)
C23_1 C24_1 1.447(8)
C24_1 C46_1 1.370(7)
C24_1 C25_1 1.406(10)
C25_1 C26_1 1.437(9)
C26_1 C27_1 1.443(10)
C26_1 C48_1 1.497(9)
C27_1 C28_1 1.368(7)
C27_1 C51_1 1.492(8)
C28_1 C29_1 1.449(5)
C29_1 C30_1 1.405(5)
C30_1 C52_1 1.347(9)
C30_1 C31_1 1.402(9)
C31_1 C54_1 1.360(10)
C31_1 C32_1 1.395(9)
C32_1 C33_1 1.465(6)
C33_1 C34_1 1.384(7)
C34_1 C35_1 1.437(10)
C34_1 C55_1 1.470(9)
C35_1 C36_1 1.441(9)
C35_1 C58_1 1.487(9)
C36_1 C37_1 1.414(9)
C37_1 C38_1 1.379(7)
C38_1 C39_1 1.434(8)
C38_1 C59_1 1.496(10)
C39_1 C61_1 1.391(8)
C39_1 C40_1 1.456(10)
C40_1 C41_1 1.374(10)
C41_1 C63_1 1.408(8)
C41_1 C42_1 1.467(9)
C42_1 C43_1 1.447(8)
C43_1 C44_1 1.365(11)
C43_1 C64_1 1.432(5)
C44_1 C45_1 1.478(10)
C45_1 C66_1 1.389(5)
C45_1 C46_1 1.438(5)
C46_1 C47_1 1.527(9)
C47_1 C48_1 1.383(10)
C47_1 C67_1 1.479(11)
C48_1 C49_1 1.411(8)
C49_1 C69_1 1.469(8)
C49_1 C50_1 1.469(8)
C50_1 C51_1 1.385(8)
C50_1 C71_1 1.489(9)
C51_1 C52_1 1.441(9)
C52_1 C53_1 1.415(10)
C53_1 C54_1 1.420(10)
C53_1 C72_1 1.432(12)
C54_1 C55_1 1.438(11)
C55_1 C56_1 1.379(8)
C56_1 C57_1 1.450(8)
C56_1 C73_1 1.488(10)
C57_1 C58_1 1.387(9)
C57_1 C75_1 1.453(8)
C58_1 C59_1 1.362(11)
C59_1 C60_1 1.474(10)
C60_1 C76_1 1.392(6)
C60_1 C61_1 1.471(10)
C61_1 C62_1 1.454(9)
C62_1 C63_1 1.397(5)
C62_1 C78_1 1.468(6)
C63_1 C64_1 1.454(5)
C64_1 C65_1 1.390(8)
C65_1 C66_1 1.470(9)
C65_1 C79_1 1.485(9)
C66_1 C67_1 1.490(9)
C67_1 C68_1 1.401(9)
C68_1 C69_1 1.431(8)
C68_1 C80_1 1.461(9)
C69_1 C70_1 1.474(9)
C70_1 C82_1 1.403(8)
C70_1 C71_1 1.450(10)
C71_1 C72_1 1.418(9)
C72_1 C73_1 1.433(9)
C73_1 C74_1 1.423(10)
C74_1 C82_1 1.415(8)
C74_1 C75_1 1.450(9)
C75_1 C76_1 1.435(5)
C76_1 C77_1 1.456(6)
C77_1 C78_1 1.391(6)
C77_1 C81_1 1.461(12)
C78_1 C79_1 1.477(13)
C79_1 C80_1 1.402(9)
C80_1 C81_1 1.475(12)
C81_1 C82_1 1.466(15)
C1_2 C10_2 1.395(10)
C1_2 C2_2 1.414(9)
C1_2 C6_2 1.461(10)
C2_2 C13_2 1.405(10)
C2_2 C3_2 1.473(9)
C3_2 C16_2 1.395(10)
C3_2 C4_2 1.464(9)
C4_2 C19_2 1.380(10)
C4_2 C5_2 1.48(2)
C5_2 C21_2 1.392(10)
C5_2 C6_2 1.449(10)
C6_2 C7_2 1.382(10)
C7_2 C23_2 1.423(12)
C7_2 C8_2 1.476(11)
C8_2 C9_2 1.344(11)
C8_2 C25_2 1.428(10)
C9_2 C10_2 1.498(11)
C12_2 C13_2 1.385(11)
C13_2 C14_2 1.480(11)
C14_2 C15_2 1.342(9)
C15_2 C36_2 1.434(9)
C15_2 C16_2 1.481(11)
C16_2 C17_2 1.425(12)
C17_2 C18_2 1.390(11)
C17_2 C37_2 1.450(9)
C18_2 C19_2 1.444(11)
C18_2 C40_2 1.487(12)
C19_2 C20_2 1.450(9)
C20_2 C42_2 1.369(8)
C20_2 C21_2 1.472(10)
C21_2 C22_2 1.427(11)
C22_2 C23_2 1.382(12)
C22_2 C44_2 1.478(12)
C23_2 C24_2 1.447(10)
C24_2 C46_2 1.373(9)
C24_2 C25_2 1.410(11)
C25_2 C26_2 1.444(11)
C30_2 C52_2 1.351(11)
C34_2 C35_2 1.426(10)
C34_2 C55_2 1.464(9)
C35_2 C36_2 1.438(10)
C35_2 C58_2 1.500(10)
C36_2 C37_2 1.416(11)
C42_2 C43_2 1.463(9)
C43_2 C44_2 1.356(12)
C44_2 C45_2 1.457(11)
C45_2 C66_2 1.400(9)
C45_2 C46_2 1.435(9)
C46_2 C47_2 1.506(10)
C47_2 C67_2 1.477(13)
C52_2 C53_2 1.422(11)
C53_2 C54_2 1.406(11)
C53_2 C72_2 1.465(16)
C54_2 C55_2 1.437(11)
C55_2 C56_2 1.374(9)
C56_2 C57_2 1.457(9)
C56_2 C73_2 1.496(11)
C57_2 C58_2 1.397(9)
C57_2 C75_2 1.465(9)
C58_2 C59_2 1.384(11)
C59_2 C60_2 1.488(12)
C60_2 C76_2 1.402(10)
C62_2 C78_2 1.494(10)
C65_2 C66_2 1.462(11)
C65_2 C79_2 1.486(10)
C66_2 C67_2 1.490(11)
C67_2 C68_2 1.391(10)
C68_2 C80_2 1.452(10)
C70_2 C82_2 1.420(9)
C70_2 C71_2 1.436(11)
C71_2 C72_2 1.425(10)
C72_2 C73_2 1.412(10)
C73_2 C74_2 1.440(12)
C74_2 C82_2 1.408(9)
C74_2 C75_2 1.479(10)
C75_2 C76_2 1.428(9)
C76_2 C77_2 1.458(10)
C77_2 C78_2 1.404(10)
C77_2 C81_2 1.465(13)
C78_2 C79_2 1.43(3)
C79_2 C80_2 1.403(10)
C80_2 C81_2 1.471(13)
C81_2 C82_2 1.46(2)
Ni1 N4 1.957(2)
Ni1 N1 1.961(2)
Ni1 N2 1.964(2)
Ni1 N3 1.968(2)
N1 C83 1.376(3)
N1 C86 1.382(3)
N2 C88 1.381(3)
N2 C91 1.382(3)
N4 C93 1.380(4)
N4 C96 1.381(3)
N3 C101 1.375(3)
N3 C98 1.383(3)
C83 C102 1.375(4)
C83 C84 1.449(4)
C84 C85 1.365(4)
C84 C103 1.496(4)
C85 C86 1.443(4)
C85 C105 1.503(4)
C86 C87 1.375(4)
C87 C88 1.376(4)
C87 H87 0.9500
C88 C89 1.447(4)
C89 C90 1.362(4)
C89 C107 1.504(4)
C90 C91 1.446(4)
C90 C109 1.508(4)
C91 C92 1.376(4)
C92 C93 1.377(4)
C92 H92 0.9500
C93 C94 1.450(4)
C94 C95 1.358(4)
C94 C111 1.500(4)
C95 C96 1.449(4)
C95 C113 1.504(4)
C96 C97 1.375(4)
C97 C98 1.378(4)
C97 H97 0.9500
C98 C99 1.445(4)
C99 C100 1.358(4)
C99 C115 1.504(4)
C100 C101 1.445(4)
C100 C117 1.509(4)
C101 C102 1.381(4)
C102 H102 0.9500
C103 C104 1.534(4)
C103 H10A 0.9900
C103 H10B 0.9900
C104 H10C 0.9800
C104 H10D 0.9800
C104 H10E 0.9800
C105 C106 1.530(4)
C105 H10F 0.9900
C105 H10G 0.9900
C106 H10H 0.9800
C106 H10I 0.9800
C106 H10J 0.9800
C107 C108 1.538(5)
C107 H10K 0.9900
C107 H10L 0.9900
C108 H10M 0.9800
C108 H10N 0.9800
C108 H10O 0.9800
C109 C110 1.533(5)
C109 H10P 0.9900
C109 H10Q 0.9900
C110 H11A 0.9800
C110 H11B 0.9800
C110 H11C 0.9800
C111 C112 1.525(5)
C111 H11D 0.9900
C111 H11E 0.9900
C112 H11F 0.9800
C112 H11G 0.9800
C112 H11H 0.9800
C113 C114 1.527(5)
C113 H11I 0.9900
C113 H11J 0.9900
C114 H11K 0.9800
C114 H11L 0.9800
C114 H11M 0.9800
C115 C116 1.534(5)
C115 H11N 0.9900
C115 H11O 0.9900
C116 H11P 0.9800
C116 H11Q 0.9800
C116 H11R 0.9800
C117 C118 1.525(5)
C117 H11S 0.9900
C117 H11T 0.9900
C118 H11U 0.9800
C118 H11V 0.9800
C118 H11W 0.9800
C119 C120 1.3900
C119 C124 1.3900
C119 H119 0.9500
C120 C121 1.3900
C120 H120 0.9500
C121 C122 1.3900
C121 H121 0.9500
C122 C123 1.3900
C122 H122 0.9500
C123 C124 1.3900
C123 H123 0.9500
C124 H124 0.9500
C125 C126 1.3900
C125 C130 1.3900
C125 H125 0.9500
C126 C127 1.3900
C126 H126 0.9500
C127 C128 1.3900
C127 H127 0.9500
C128 C129 1.3900
C128 H128 0.9500
C129 C130 1.3900
C129 H129 0.9500
C130 H130 0.9500

loop_
_geom_torsion_atom_site_label_1
_geom_torsion_atom_site_label_2
_geom_torsion_atom_site_label_3
_geom_torsion_atom_site_label_4
_geom_torsion
C10_1 C1_1 C2_1 C13_1 -1.6(13)
C6_1 C1_1 C2_1 C13_1 154.2(8)
C10_1 C1_1 C2_1 C3_1 -154.9(9)
C6_1 C1_1 C2_1 C3_1 0.8(11)
C13_1 C2_1 C3_1 C16_1 -2.5(13)
C1_1 C2_1 C3_1 C16_1 150.4(9)
C13_1 C2_1 C3_1 C4_1 -157.1(10)
C1_1 C2_1 C3_1 C4_1 -4.2(13)
C16_1 C3_1 C4_1 C19_1 -7.9(17)
C2_1 C3_1 C4_1 C19_1 147.8(12)
C16_1 C3_1 C4_1 C5_1 -150.8(9)
C2_1 C3_1 C4_1 C5_1 5.0(15)
C19_1 C4_1 C5_1 C21_1 2.9(13)
C3_1 C4_1 C5_1 C21_1 149.5(9)
C19_1 C4_1 C5_1 C6_1 -149.1(10)
C3_1 C4_1 C5_1 C6_1 -2.5(14)
C21_1 C5_1 C6_1 C7_1 3.8(10)
C4_1 C5_1 C6_1 C7_1 153.1(9)
C21_1 C5_1 C6_1 C1_1 -150.1(7)
C4_1 C5_1 C6_1 C1_1 -0.9(10)
C10_1 C1_1 C6_1 C7_1 7.1(13)
C2_1 C1_1 C6_1 C7_1 -149.6(9)
C10_1 C1_1 C6_1 C5_1 158.4(8)
C2_1 C1_1 C6_1 C5_1 1.7(10)
C5_1 C6_1 C7_1 C23_1 -10.0(14)
C1_1 C6_1 C7_1 C23_1 142.4(9)
C5_1 C6_1 C7_1 C8_1 -148.9(8)
C1_1 C6_1 C7_1 C8_1 3.5(15)
C6_1 C7_1 C8_1 C9_1 -5.8(14)
C23_1 C7_1 C8_1 C9_1 -151.8(8)
C6_1 C7_1 C8_1 C25_1 139.4(10)
C23_1 C7_1 C8_1 C25_1 -6.6(12)
C25_1 C8_1 C9_1 C28_1 2.2(10)
C7_1 C8_1 C9_1 C28_1 143.5(8)
C25_1 C8_1 C9_1 C10_1 -144.0(10)
C7_1 C8_1 C9_1 C10_1 -2.6(12)
C2_1 C1_1 C10_1 C11_1 5.6(16)
C6_1 C1_1 C10_1 C11_1 -151.7(10)
C2_1 C1_1 C10_1 C9_1 141.7(9)
C6_1 C1_1 C10_1 C9_1 -15.5(14)
C8_1 C9_1 C10_1 C11_1 156.6(8)
C28_1 C9_1 C10_1 C11_1 8.9(10)
C8_1 C9_1 C10_1 C1_1 14.1(15)
C28_1 C9_1 C10_1 C1_1 -133.6(9)
C1_1 C10_1 C11_1 C29_1 135.3(11)
C9_1 C10_1 C11_1 C29_1 -6.7(10)
C1_1 C10_1 C11_1 C12_1 -1.8(16)
C9_1 C10_1 C11_1 C12_1 -143.8(8)
C10_1 C11_1 C12_1 C13_1 -5.7(12)
C29_1 C11_1 C12_1 C13_1 -139.9(8)
C10_1 C11_1 C12_1 C32_1 138.5(8)
C29_1 C11_1 C12_1 C32_1 4.3(10)
C32_1 C12_1 C13_1 C2_1 -136.4(9)
C11_1 C12_1 C13_1 C2_1 10.4(14)
C32_1 C12_1 C13_1 C14_1 7.2(9)
C11_1 C12_1 C13_1 C14_1 154.0(7)
C1_1 C2_1 C13_1 C12_1 -6.9(14)
C3_1 C2_1 C13_1 C12_1 146.8(10)
C1_1 C2_1 C13_1 C14_1 -143.7(10)
C3_1 C2_1 C13_1 C14_1 10.0(14)
C12_1 C13_1 C14_1 C15_1 -155.6(9)
C2_1 C13_1 C14_1 C15_1 -9.7(15)
C12_1 C13_1 C14_1 C33_1 -10.1(11)
C2_1 C13_1 C14_1 C33_1 135.8(9)
C33_1 C14_1 C15_1 C36_1 -1.4(14)
C13_1 C14_1 C15_1 C36_1 142.7(9)
C33_1 C14_1 C15_1 C16_1 -142.3(8)
C13_1 C14_1 C15_1 C16_1 1.8(14)
C4_1 C3_1 C16_1 C17_1 9.5(14)
C2_1 C3_1 C16_1 C17_1 -146.1(9)
C4_1 C3_1 C16_1 C15_1 150.6(9)
C2_1 C3_1 C16_1 C15_1 -5.0(13)
C14_1 C15_1 C16_1 C3_1 5.4(13)
C36_1 C15_1 C16_1 C3_1 -140.7(9)
C14_1 C15_1 C16_1 C17_1 151.1(10)
C36_1 C15_1 C16_1 C17_1 5.0(10)
C3_1 C16_1 C17_1 C18_1 -1.8(15)
C15_1 C16_1 C17_1 C18_1 -146.2(11)
C3_1 C16_1 C17_1 C37_1 142.8(9)
C15_1 C16_1 C17_1 C37_1 -1.6(10)
C16_1 C17_1 C18_1 C19_1 -7.6(18)
C37_1 C17_1 C18_1 C19_1 -147.8(11)
C16_1 C17_1 C18_1 C40_1 142.6(11)
C37_1 C17_1 C18_1 C40_1 2.3(19)
C5_1 C4_1 C19_1 C18_1 144.8(12)
C3_1 C4_1 C19_1 C18_1 -1(2)
C5_1 C4_1 C19_1 C20_1 -1.4(15)
C3_1 C4_1 C19_1 C20_1 -147.7(12)
C17_1 C18_1 C19_1 C4_1 9(2)
C40_1 C18_1 C19_1 C4_1 -144.3(13)
C17_1 C18_1 C19_1 C20_1 150.4(12)
C40_1 C18_1 C19_1 C20_1 -2.9(19)
C4_1 C19_1 C20_1 C42_1 149.8(13)
C18_1 C19_1 C20_1 C42_1 3.1(19)
C4_1 C19_1 C20_1 C21_1 -0.4(14)
C18_1 C19_1 C20_1 C21_1 -147.2(13)
C4_1 C5_1 C21_1 C22_1 -145.6(10)
C6_1 C5_1 C21_1 C22_1 6.7(12)
C4_1 C5_1 C21_1 C20_1 -3.1(10)
C6_1 C5_1 C21_1 C20_1 149.3(7)
C42_1 C20_1 C21_1 C5_1 -148.2(10)
C19_1 C20_1 C21_1 C5_1 2.1(11)
C42_1 C20_1 C21_1 C22_1 -3.6(15)
C19_1 C20_1 C21_1 C22_1 146.7(11)
C5_1 C21_1 C22_1 C23_1 -11.2(15)
C20_1 C21_1 C22_1 C23_1 -149.4(10)
C5_1 C21_1 C22_1 C44_1 138.7(10)
C20_1 C21_1 C22_1 C44_1 0.6(15)
C21_1 C22_1 C23_1 C7_1 5.1(15)
C44_1 C22_1 C23_1 C7_1 -143.3(11)
C21_1 C22_1 C23_1 C24_1 146.3(8)
C44_1 C22_1 C23_1 C24_1 -2.1(15)
C6_1 C7_1 C23_1 C22_1 5.6(16)
C8_1 C7_1 C23_1 C22_1 148.9(9)
C6_1 C7_1 C23_1 C24_1 -140.5(10)
C8_1 C7_1 C23_1 C24_1 2.8(11)
C22_1 C23_1 C24_1 C46_1 4.7(11)
C7_1 C23_1 C24_1 C46_1 150.2(8)
C22_1 C23_1 C24_1 C25_1 -143.6(9)
C7_1 C23_1 C24_1 C25_1 2.0(10)
C46_1 C24_1 C25_1 C26_1 -9.8(14)
C23_1 C24_1 C25_1 C26_1 135.2(9)
C46_1 C24_1 C25_1 C8_1 -151.0(7)
C23_1 C24_1 C25_1 C8_1 -6.0(9)
C9_1 C8_1 C25_1 C24_1 152.0(7)
C7_1 C8_1 C25_1 C24_1 7.7(11)
C9_1 C8_1 C25_1 C26_1 8.6(13)
C7_1 C8_1 C25_1 C26_1 -135.7(10)
C24_1 C25_1 C26_1 C27_1 -146.5(9)
C8_1 C25_1 C26_1 C27_1 -10.4(15)
C24_1 C25_1 C26_1 C48_1 11.1(13)
C8_1 C25_1 C26_1 C48_1 147.1(8)
C25_1 C26_1 C27_1 C28_1 1.0(14)
C48_1 C26_1 C27_1 C28_1 -155.3(7)
C25_1 C26_1 C27_1 C51_1 151.7(9)
C48_1 C26_1 C27_1 C51_1 -4.6(14)
C26_1 C27_1 C28_1 C29_1 145.5(6)
C51_1 C27_1 C28_1 C29_1 -7.2(11)
C26_1 C27_1 C28_1 C9_1 10.7(12)
C51_1 C27_1 C28_1 C9_1 -142.0(7)
C8_1 C9_1 C28_1 C27_1 -12.7(10)
C10_1 C9_1 C28_1 C27_1 136.5(8)
C8_1 C9_1 C28_1 C29_1 -156.1(6)
C10_1 C9_1 C28_1 C29_1 -6.9(7)
C10_1 C11_1 C29_1 C30_1 -143.7(7)
C12_1 C11_1 C29_1 C30_1 -5.0(10)
C10_1 C11_1 C29_1 C28_1 2.6(9)
C12_1 C11_1 C29_1 C28_1 141.4(6)
C27_1 C28_1 C29_1 C30_1 7.4(8)
C9_1 C28_1 C29_1 C30_1 151.5(4)
C27_1 C28_1 C29_1 C11_1 -141.4(8)
C9_1 C28_1 C29_1 C11_1 2.7(6)
C11_1 C29_1 C30_1 C52_1 142.7(7)
C28_1 C29_1 C30_1 C52_1 -3.4(7)
C11_1 C29_1 C30_1 C31_1 7.0(13)
C28_1 C29_1 C30_1 C31_1 -139.1(11)
C52_1 C30_1 C31_1 C54_1 1(2)
C29_1 C30_1 C31_1 C54_1 145.7(15)
C52_1 C30_1 C31_1 C32_1 -153.0(15)
C29_1 C30_1 C31_1 C32_1 -8(2)
C54_1 C31_1 C32_1 C12_1 -146.8(14)
C30_1 C31_1 C32_1 C12_1 7(2)
C54_1 C31_1 C32_1 C33_1 -9(2)
C30_1 C31_1 C32_1 C33_1 145.5(13)
C13_1 C12_1 C32_1 C31_1 138.9(12)
C11_1 C12_1 C32_1 C31_1 -5.6(13)
C13_1 C12_1 C32_1 C33_1 -2.3(7)
C11_1 C12_1 C32_1 C33_1 -146.9(6)
C15_1 C14_1 C33_1 C34_1 8.0(16)
C13_1 C14_1 C33_1 C34_1 -137.3(12)
C15_1 C14_1 C33_1 C32_1 154.1(8)
C13_1 C14_1 C33_1 C32_1 8.8(9)
C31_1 C32_1 C33_1 C34_1 -1.0(15)
C12_1 C32_1 C33_1 C34_1 140.8(10)
C31_1 C32_1 C33_1 C14_1 -145.7(11)
C12_1 C32_1 C33_1 C14_1 -3.9(6)
C14_1 C33_1 C34_1 C35_1 -7(2)
C32_1 C33_1 C34_1 C35_1 -143.9(10)
C14_1 C33_1 C34_1 C55_1 144.8(12)
C32_1 C33_1 C34_1 C55_1 8(2)
C33_1 C34_1 C35_1 C36_1 -1(2)
C55_1 C34_1 C35_1 C36_1 -150.0(14)
C33_1 C34_1 C35_1 C58_1 152.4(13)
C55_1 C34_1 C35_1 C58_1 3(2)
C14_1 C15_1 C36_1 C37_1 -152.8(9)
C16_1 C15_1 C36_1 C37_1 -6.5(9)
C14_1 C15_1 C36_1 C35_1 -5.7(13)
C16_1 C15_1 C36_1 C35_1 140.6(8)
C34_1 C35_1 C36_1 C37_1 148.9(12)
C58_1 C35_1 C36_1 C37_1 -4.4(14)
C34_1 C35_1 C36_1 C15_1 6.8(15)
C58_1 C35_1 C36_1 C15_1 -146.5(10)
C15_1 C36_1 C37_1 C38_1 149.7(7)
C35_1 C36_1 C37_1 C38_1 4.0(11)
C15_1 C36_1 C37_1 C17_1 5.7(9)
C35_1 C36_1 C37_1 C17_1 -140.0(9)
C18_1 C17_1 C37_1 C38_1 -1.9(14)
C16_1 C17_1 C37_1 C38_1 -147.9(7)
C18_1 C17_1 C37_1 C36_1 143.6(11)
C16_1 C17_1 C37_1 C36_1 -2.5(10)
C36_1 C37_1 C38_1 C39_1 -142.1(9)
C17_1 C37_1 C38_1 C39_1 -0.9(11)
C36_1 C37_1 C38_1 C59_1 2.4(11)
C17_1 C37_1 C38_1 C59_1 143.5(9)
C37_1 C38_1 C39_1 C61_1 148.4(8)
C59_1 C38_1 C39_1 C61_1 3.3(12)
C37_1 C38_1 C39_1 C40_1 3.4(14)
C59_1 C38_1 C39_1 C40_1 -141.7(11)
C61_1 C39_1 C40_1 C41_1 7.2(16)
C38_1 C39_1 C40_1 C41_1 148.2(11)
C61_1 C39_1 C40_1 C18_1 -143.9(11)
C38_1 C39_1 C40_1 C18_1 -2.8(15)
C17_1 C18_1 C40_1 C41_1 -148.8(14)
C19_1 C18_1 C40_1 C41_1 1.5(19)
C17_1 C18_1 C40_1 C39_1 0.0(17)
C19_1 C18_1 C40_1 C39_1 150.3(12)
C39_1 C40_1 C41_1 C63_1 -10.6(16)
C18_1 C40_1 C41_1 C63_1 137.2(12)
C39_1 C40_1 C41_1 C42_1 -147.8(12)
C18_1 C40_1 C41_1 C42_1 0.0(19)
C19_1 C20_1 C42_1 C43_1 -144.8(11)
C21_1 C20_1 C42_1 C43_1 0.9(17)
C19_1 C20_1 C42_1 C41_1 -1.4(17)
C21_1 C20_1 C42_1 C41_1 144.3(11)
C40_1 C41_1 C42_1 C20_1 -0.1(18)
C63_1 C41_1 C42_1 C20_1 -145.6(11)
C40_1 C41_1 C42_1 C43_1 145.2(11)
C63_1 C41_1 C42_1 C43_1 -0.3(12)
C20_1 C42_1 C43_1 C44_1 5.0(17)
C41_1 C42_1 C43_1 C44_1 -139.6(10)
C20_1 C42_1 C43_1 C64_1 146.9(10)
C41_1 C42_1 C43_1 C64_1 2.3(11)
C64_1 C43_1 C44_1 C45_1 14.5(13)
C42_1 C43_1 C44_1 C45_1 149.4(9)
C64_1 C43_1 C44_1 C22_1 -143.0(9)
C42_1 C43_1 C44_1 C22_1 -8.1(17)
C23_1 C22_1 C44_1 C43_1 153.3(11)
C21_1 C22_1 C44_1 C43_1 5.1(17)
C23_1 C22_1 C44_1 C45_1 -3.7(17)
C21_1 C22_1 C44_1 C45_1 -151.8(10)
C43_1 C44_1 C45_1 C66_1 -16.7(13)
C22_1 C44_1 C45_1 C66_1 141.4(9)
C43_1 C44_1 C45_1 C46_1 -152.0(8)
C22_1 C44_1 C45_1 C46_1 6.1(13)
C25_1 C24_1 C46_1 C45_1 142.5(7)
C23_1 C24_1 C46_1 C45_1 -1.6(9)
C25_1 C24_1 C46_1 C47_1 1.5(10)
C23_1 C24_1 C46_1 C47_1 -142.6(6)
C66_1 C45_1 C46_1 C24_1 -143.2(6)
C44_1 C45_1 C46_1 C24_1 -3.8(9)
C66_1 C45_1 C46_1 C47_1 -0.4(6)
C44_1 C45_1 C46_1 C47_1 139.1(7)
C24_1 C46_1 C47_1 C48_1 4.7(10)
C45_1 C46_1 C47_1 C48_1 -145.0(7)
C24_1 C46_1 C47_1 C67_1 150.9(6)
C45_1 C46_1 C47_1 C67_1 1.2(7)
C67_1 C47_1 C48_1 C49_1 6.3(11)
C46_1 C47_1 C48_1 C49_1 147.8(7)
C67_1 C47_1 C48_1 C26_1 -144.3(8)
C46_1 C47_1 C48_1 C26_1 -2.8(11)
C25_1 C26_1 C48_1 C47_1 -4.8(11)
C27_1 C26_1 C48_1 C47_1 153.0(8)
C25_1 C26_1 C48_1 C49_1 -156.7(8)
C27_1 C26_1 C48_1 C49_1 1.1(11)
C47_1 C48_1 C49_1 C69_1 -4.7(11)
C26_1 C48_1 C49_1 C69_1 147.0(8)
C47_1 C48_1 C49_1 C50_1 -151.0(8)
C26_1 C48_1 C49_1 C50_1 0.7(11)
C48_1 C49_1 C50_1 C51_1 1.0(13)
C69_1 C49_1 C50_1 C51_1 -148.8(7)
C48_1 C49_1 C50_1 C71_1 147.2(8)
C69_1 C49_1 C50_1 C71_1 -2.6(8)
C49_1 C50_1 C51_1 C52_1 149.4(8)
C71_1 C50_1 C51_1 C52_1 8.0(11)
C49_1 C50_1 C51_1 C27_1 -4.1(11)
C71_1 C50_1 C51_1 C27_1 -145.5(8)
C28_1 C27_1 C51_1 C50_1 156.1(7)
C26_1 C27_1 C51_1 C50_1 6.0(12)
C28_1 C27_1 C51_1 C52_1 3.1(12)
C26_1 C27_1 C51_1 C52_1 -147.0(9)
C31_1 C30_1 C52_1 C53_1 -1.7(12)
C29_1 C30_1 C52_1 C53_1 -143.5(7)
C31_1 C30_1 C52_1 C51_1 141.6(11)
C29_1 C30_1 C52_1 C51_1 -0.2(10)
C50_1 C51_1 C52_1 C30_1 -151.5(7)
C27_1 C51_1 C52_1 C30_1 0.5(11)
C50_1 C51_1 C52_1 C53_1 -12.2(11)
C27_1 C51_1 C52_1 C53_1 139.8(9)
C30_1 C52_1 C53_1 C54_1 2.2(14)
C51_1 C52_1 C53_1 C54_1 -139.7(11)
C30_1 C52_1 C53_1 C72_1 149.9(8)
C51_1 C52_1 C53_1 C72_1 8.0(13)
C32_1 C31_1 C54_1 C53_1 155.4(14)
C30_1 C31_1 C54_1 C53_1 0(2)
C32_1 C31_1 C54_1 C55_1 13(3)
C30_1 C31_1 C54_1 C55_1 -142.3(15)
C52_1 C53_1 C54_1 C31_1 -1.5(19)
C72_1 C53_1 C54_1 C31_1 -148.9(13)
C52_1 C53_1 C54_1 C55_1 143.8(15)
C72_1 C53_1 C54_1 C55_1 -4(2)
C31_1 C54_1 C55_1 C56_1 141.5(19)
C53_1 C54_1 C55_1 C56_1 6(3)
C31_1 C54_1 C55_1 C34_1 -6(3)
C53_1 C54_1 C55_1 C34_1 -141.2(17)
C33_1 C34_1 C55_1 C56_1 -152.9(14)
C35_1 C34_1 C55_1 C56_1 -3(2)
C33_1 C34_1 C55_1 C54_1 -4(2)
C35_1 C34_1 C55_1 C54_1 145.8(15)
C54_1 C55_1 C56_1 C57_1 -145.4(16)
C34_1 C55_1 C56_1 C57_1 2(2)
C54_1 C55_1 C56_1 C73_1 -1(2)
C34_1 C55_1 C56_1 C73_1 146.7(14)
C55_1 C56_1 C57_1 C58_1 -2(2)
C73_1 C56_1 C57_1 C58_1 -150.4(14)
C55_1 C56_1 C57_1 C75_1 148.3(14)
C73_1 C56_1 C57_1 C75_1 0.4(15)
C56_1 C57_1 C58_1 C59_1 155.5(14)
C75_1 C57_1 C58_1 C59_1 10(2)
C56_1 C57_1 C58_1 C35_1 3(2)
C75_1 C57_1 C58_1 C35_1 -142.4(13)
C34_1 C35_1 C58_1 C59_1 -155.7(14)
C36_1 C35_1 C58_1 C59_1 -2.0(18)
C34_1 C35_1 C58_1 C57_1 -3(2)
C36_1 C35_1 C58_1 C57_1 150.7(13)
C57_1 C58_1 C59_1 C60_1 -14(2)
C35_1 C58_1 C59_1 C60_1 139.7(11)
C57_1 C58_1 C59_1 C38_1 -144.9(13)
C35_1 C58_1 C59_1 C38_1 9(2)
C37_1 C38_1 C59_1 C58_1 -9.4(17)
C39_1 C38_1 C59_1 C58_1 138.5(13)
C37_1 C38_1 C59_1 C60_1 -148.0(7)
C39_1 C38_1 C59_1 C60_1 -0.1(12)
C58_1 C59_1 C60_1 C76_1 10.0(17)
C38_1 C59_1 C60_1 C76_1 151.4(6)
C58_1 C59_1 C60_1 C61_1 -144.5(12)
C38_1 C59_1 C60_1 C61_1 -3.1(11)
C38_1 C39_1 C61_1 C62_1 -143.2(8)
C40_1 C39_1 C61_1 C62_1 2.6(14)
C38_1 C39_1 C61_1 C60_1 -5.0(10)
C40_1 C39_1 C61_1 C60_1 140.9(10)
C76_1 C60_1 C61_1 C39_1 -149.2(7)
C59_1 C60_1 C61_1 C39_1 5.2(11)
C76_1 C60_1 C61_1 C62_1 -10.3(10)
C59_1 C60_1 C61_1 C62_1 144.1(9)
C39_1 C61_1 C62_1 C63_1 -10.1(11)
C60_1 C61_1 C62_1 C63_1 -143.6(6)
C39_1 C61_1 C62_1 C78_1 145.4(8)
C60_1 C61_1 C62_1 C78_1 11.9(9)
C61_1 C62_1 C63_1 C41_1 7.2(9)
C78_1 C62_1 C63_1 C41_1 -148.2(6)
C61_1 C62_1 C63_1 C64_1 152.2(6)
C78_1 C62_1 C63_1 C64_1 -3.1(6)
C40_1 C41_1 C63_1 C62_1 3.4(13)
C42_1 C41_1 C63_1 C62_1 146.9(7)
C40_1 C41_1 C63_1 C64_1 -145.2(9)
C42_1 C41_1 C63_1 C64_1 -1.8(10)
C44_1 C43_1 C64_1 C65_1 -8.1(12)
C42_1 C43_1 C64_1 C65_1 -149.7(11)
C44_1 C43_1 C64_1 C63_1 138.3(8)
C42_1 C43_1 C64_1 C63_1 -3.3(7)
C62_1 C63_1 C64_1 C65_1 4.3(9)
C41_1 C63_1 C64_1 C65_1 150.8(10)
C62_1 C63_1 C64_1 C43_1 -143.1(4)
C41_1 C63_1 C64_1 C43_1 3.4(7)
C43_1 C64_1 C65_1 C66_1 2.6(17)
C63_1 C64_1 C65_1 C66_1 -140.3(9)
C43_1 C64_1 C65_1 C79_1 138.8(11)
C63_1 C64_1 C65_1 C79_1 -4.1(17)
C46_1 C45_1 C66_1 C65_1 148.1(9)
C44_1 C45_1 C66_1 C65_1 12.2(12)
C46_1 C45_1 C66_1 C67_1 -0.7(6)
C44_1 C45_1 C66_1 C67_1 -136.6(8)
C64_1 C65_1 C66_1 C45_1 -5.0(17)
C79_1 C65_1 C66_1 C45_1 -146.6(9)
C64_1 C65_1 C66_1 C67_1 139.6(10)
C79_1 C65_1 C66_1 C67_1 -2.1(15)
C48_1 C47_1 C67_1 C68_1 -2.2(13)
C46_1 C47_1 C67_1 C68_1 -150.0(7)
C48_1 C47_1 C67_1 C66_1 146.3(7)
C46_1 C47_1 C67_1 C66_1 -1.6(9)
C45_1 C66_1 C67_1 C68_1 148.5(8)
C65_1 C66_1 C67_1 C68_1 0.3(14)
C45_1 C66_1 C67_1 C47_1 1.4(9)
C65_1 C66_1 C67_1 C47_1 -146.8(9)
C47_1 C67_1 C68_1 C69_1 -3.5(12)
C66_1 C67_1 C68_1 C69_1 -146.7(8)
C47_1 C67_1 C68_1 C80_1 147.8(8)
C66_1 C67_1 C68_1 C80_1 4.7(12)
C67_1 C68_1 C69_1 C49_1 5.0(12)
C80_1 C68_1 C69_1 C49_1 -146.5(7)
C67_1 C68_1 C69_1 C70_1 148.2(9)
C80_1 C68_1 C69_1 C70_1 -3.3(12)
C48_1 C49_1 C69_1 C68_1 -0.9(12)
C50_1 C49_1 C69_1 C68_1 150.0(7)
C48_1 C49_1 C69_1 C70_1 -148.6(8)
C50_1 C49_1 C69_1 C70_1 2.3(10)
C68_1 C69_1 C70_1 C82_1 -2.7(14)
C49_1 C69_1 C70_1 C82_1 143.7(8)
C68_1 C69_1 C70_1 C71_1 -147.4(8)
C49_1 C69_1 C70_1 C71_1 -1.0(10)
C82_1 C70_1 C71_1 C72_1 0.9(13)
C69_1 C70_1 C71_1 C72_1 146.3(7)
C82_1 C70_1 C71_1 C50_1 -146.0(8)
C69_1 C70_1 C71_1 C50_1 -0.7(9)
C51_1 C50_1 C71_1 C72_1 0.2(11)
C49_1 C50_1 C71_1 C72_1 -146.8(6)
C51_1 C50_1 C71_1 C70_1 149.0(8)
C49_1 C50_1 C71_1 C70_1 2.0(8)
C70_1 C71_1 C72_1 C53_1 -149.0(9)
C50_1 C71_1 C72_1 C53_1 -4.5(11)
C70_1 C71_1 C72_1 C73_1 -0.1(11)
C50_1 C71_1 C72_1 C73_1 144.4(8)
C52_1 C53_1 C72_1 C71_1 0.5(13)
C54_1 C53_1 C72_1 C71_1 144.7(12)
C52_1 C53_1 C72_1 C73_1 -148.2(9)
C54_1 C53_1 C72_1 C73_1 -3.9(15)
C71_1 C72_1 C73_1 C74_1 0.5(11)
C53_1 C72_1 C73_1 C74_1 150.6(9)
C71_1 C72_1 C73_1 C56_1 -141.1(9)
C53_1 C72_1 C73_1 C56_1 8.9(12)
C55_1 C56_1 C73_1 C74_1 -152.1(13)
C57_1 C56_1 C73_1 C74_1 -1.4(13)
C55_1 C56_1 C73_1 C72_1 -6.6(17)
C57_1 C56_1 C73_1 C72_1 144.1(11)
C72_1 C73_1 C74_1 C82_1 -1.8(13)
C56_1 C73_1 C74_1 C82_1 144.4(9)
C72_1 C73_1 C74_1 C75_1 -144.3(7)
C56_1 C73_1 C74_1 C75_1 1.9(10)
C82_1 C74_1 C75_1 C76_1 -3.0(9)
C73_1 C74_1 C75_1 C76_1 143.1(6)
C82_1 C74_1 C75_1 C57_1 -147.7(10)
C73_1 C74_1 C75_1 C57_1 -1.6(11)
C58_1 C57_1 C75_1 C76_1 -1.3(19)
C56_1 C57_1 C75_1 C76_1 -148.9(10)
C58_1 C57_1 C75_1 C74_1 148.3(15)
C56_1 C57_1 C75_1 C74_1 0.8(14)
C61_1 C60_1 C76_1 C75_1 152.0(6)
C59_1 C60_1 C76_1 C75_1 -0.4(9)
C61_1 C60_1 C76_1 C77_1 1.4(8)
C59_1 C60_1 C76_1 C77_1 -151.0(8)
C74_1 C75_1 C76_1 C60_1 -146.2(6)
C57_1 C75_1 C76_1 C60_1 -3.6(9)
C74_1 C75_1 C76_1 C77_1 6.2(7)
C57_1 C75_1 C76_1 C77_1 148.8(8)
C60_1 C76_1 C77_1 C78_1 5.6(7)
C75_1 C76_1 C77_1 C78_1 -146.5(4)
C60_1 C76_1 C77_1 C81_1 150.1(7)
C75_1 C76_1 C77_1 C81_1 -2.1(8)
C76_1 C77_1 C78_1 C62_1 -3.6(7)
C81_1 C77_1 C78_1 C62_1 -151.6(6)
C76_1 C77_1 C78_1 C79_1 148.5(8)
C81_1 C77_1 C78_1 C79_1 0.5(10)
C63_1 C62_1 C78_1 C77_1 150.8(5)
C61_1 C62_1 C78_1 C77_1 -5.3(8)
C63_1 C62_1 C78_1 C79_1 1.9(10)
C61_1 C62_1 C78_1 C79_1 -154.2(9)
C77_1 C78_1 C79_1 C80_1 -1.8(11)
C62_1 C78_1 C79_1 C80_1 150.6(6)
C77_1 C78_1 C79_1 C65_1 -154.1(11)
C62_1 C78_1 C79_1 C65_1 -1.7(17)
C64_1 C65_1 C79_1 C80_1 -140.3(13)
C66_1 C65_1 C79_1 C80_1 -1(2)
C64_1 C65_1 C79_1 C78_1 3(2)
C66_1 C65_1 C79_1 C78_1 141.9(10)
C78_1 C79_1 C80_1 C68_1 -140.2(8)
C65_1 C79_1 C80_1 C68_1 6(2)
C78_1 C79_1 C80_1 C81_1 2.6(13)
C65_1 C79_1 C80_1 C81_1 148.8(15)
C67_1 C68_1 C80_1 C79_1 -7.3(12)
C69_1 C68_1 C80_1 C79_1 144.8(9)
C67_1 C68_1 C80_1 C81_1 -147.8(9)
C69_1 C68_1 C80_1 C81_1 4.3(11)
C78_1 C77_1 C81_1 C82_1 142.6(9)
C76_1 C77_1 C81_1 C82_1 -4.6(13)
C78_1 C77_1 C81_1 C80_1 1.0(9)
C76_1 C77_1 C81_1 C80_1 -146.2(6)
C79_1 C80_1 C81_1 C77_1 -2.3(12)
C68_1 C80_1 C81_1 C77_1 139.7(7)
C79_1 C80_1 C81_1 C82_1 -141.8(11)
C68_1 C80_1 C81_1 C82_1 0.2(14)
C71_1 C70_1 C82_1 C74_1 -2.0(12)
C69_1 C70_1 C82_1 C74_1 -141.8(9)
C71_1 C70_1 C82_1 C81_1 146.8(9)
C69_1 C70_1 C82_1 C81_1 6.9(13)
C73_1 C74_1 C82_1 C70_1 2.4(12)
C75_1 C74_1 C82_1 C70_1 142.5(7)
C73_1 C74_1 C82_1 C81_1 -144.4(10)
C75_1 C74_1 C82_1 C81_1 -4.4(10)
C77_1 C81_1 C82_1 C70_1 -138.9(9)
C80_1 C81_1 C82_1 C70_1 -5.8(14)
C77_1 C81_1 C82_1 C74_1 8.1(14)
C80_1 C81_1 C82_1 C74_1 141.2(9)
C10_2 C1_2 C2_2 C13_2 2.9(19)
C6_2 C1_2 C2_2 C13_2 152.5(15)
C10_2 C1_2 C2_2 C3_2 -153.3(11)
C6_2 C1_2 C2_2 C3_2 -3.6(18)
C13_2 C2_2 C3_2 C16_2 -5.6(19)
C1_2 C2_2 C3_2 C16_2 151.1(14)
C13_2 C2_2 C3_2 C4_2 -154.3(12)
C1_2 C2_2 C3_2 C4_2 2.4(15)
C16_2 C3_2 C4_2 C19_2 -1.1(15)
C2_2 C3_2 C4_2 C19_2 150.6(9)
C16_2 C3_2 C4_2 C5_2 -152.7(13)
C2_2 C3_2 C4_2 C5_2 -1.0(13)
C19_2 C4_2 C5_2 C21_2 -1.6(15)
C3_2 C4_2 C5_2 C21_2 153.0(11)
C19_2 C4_2 C5_2 C6_2 -153.7(14)
C3_2 C4_2 C5_2 C6_2 1(2)
C21_2 C5_2 C6_2 C7_2 4(3)
C4_2 C5_2 C6_2 C7_2 151.1(14)
C21_2 C5_2 C6_2 C1_2 -148.8(17)
C4_2 C5_2 C6_2 C1_2 -2(2)
C10_2 C1_2 C6_2 C7_2 3(2)
C2_2 C1_2 C6_2 C7_2 -147.3(17)
C10_2 C1_2 C6_2 C5_2 153.4(16)
C2_2 C1_2 C6_2 C5_2 3(2)
C5_2 C6_2 C7_2 C23_2 -5(3)
C1_2 C6_2 C7_2 C23_2 147.5(18)
C5_2 C6_2 C7_2 C8_2 -147.0(17)
C1_2 C6_2 C7_2 C8_2 5(3)
C6_2 C7_2 C8_2 C9_2 -5(3)
C23_2 C7_2 C8_2 C9_2 -152(2)
C6_2 C7_2 C8_2 C25_2 140.0(19)
C23_2 C7_2 C8_2 C25_2 -7(2)
C25_2 C8_2 C9_2 C10_2 -143.4(18)
C7_2 C8_2 C9_2 C10_2 -3(3)
C2_2 C1_2 C10_2 C9_2 140.0(14)
C6_2 C1_2 C10_2 C9_2 -11(2)
C8_2 C9_2 C10_2 C1_2 12(2)
C1_2 C2_2 C13_2 C12_2 -3(2)
C3_2 C2_2 C13_2 C12_2 154.9(14)
C1_2 C2_2 C13_2 C14_2 -146.9(14)
C3_2 C2_2 C13_2 C14_2 11(2)
C12_2 C13_2 C14_2 C15_2 -156.3(11)
C2_2 C13_2 C14_2 C15_2 -7(2)
C13_2 C14_2 C15_2 C36_2 138.8(13)
C13_2 C14_2 C15_2 C16_2 -1.5(17)
C4_2 C3_2 C16_2 C17_2 8(2)
C2_2 C3_2 C16_2 C17_2 -142.9(13)
C4_2 C3_2 C16_2 C15_2 148.3(12)
C2_2 C3_2 C16_2 C15_2 -2(2)
C14_2 C15_2 C16_2 C3_2 6(2)
C36_2 C15_2 C16_2 C3_2 -138.9(14)
C14_2 C15_2 C16_2 C17_2 153.2(10)
C36_2 C15_2 C16_2 C17_2 8.1(16)
C3_2 C16_2 C17_2 C18_2 -2(2)
C15_2 C16_2 C17_2 C18_2 -146.1(13)
C3_2 C16_2 C17_2 C37_2 139.4(14)
C15_2 C16_2 C17_2 C37_2 -4.7(15)
C16_2 C17_2 C18_2 C19_2 -10(2)
C37_2 C17_2 C18_2 C19_2 -148.5(11)
C16_2 C17_2 C18_2 C40_2 140.5(15)
C37_2 C17_2 C18_2 C40_2 2(2)
C3_2 C4_2 C19_2 C18_2 -11.4(16)
C5_2 C4_2 C19_2 C18_2 141.7(13)
C3_2 C4_2 C19_2 C20_2 -150.3(9)
C5_2 C4_2 C19_2 C20_2 2.8(12)
C17_2 C18_2 C19_2 C4_2 17(2)
C40_2 C18_2 C19_2 C4_2 -136.2(13)
C17_2 C18_2 C19_2 C20_2 148.9(13)
C40_2 C18_2 C19_2 C20_2 -4(2)
C4_2 C19_2 C20_2 C42_2 148.0(13)
C18_2 C19_2 C20_2 C42_2 9(2)
C4_2 C19_2 C20_2 C21_2 -3.0(13)
C18_2 C19_2 C20_2 C21_2 -142.3(13)
C6_2 C5_2 C21_2 C22_2 3(3)
C4_2 C5_2 C21_2 C22_2 -147.8(14)
C6_2 C5_2 C21_2 C20_2 150.4(17)
C4_2 C5_2 C21_2 C20_2 -0.4(16)
C42_2 C20_2 C21_2 C5_2 -149.7(15)
C19_2 C20_2 C21_2 C5_2 2.1(16)
C42_2 C20_2 C21_2 C22_2 -5(2)
C19_2 C20_2 C21_2 C22_2 146.8(15)
C5_2 C21_2 C22_2 C23_2 -10(2)
C20_2 C21_2 C22_2 C23_2 -150.3(16)
C5_2 C21_2 C22_2 C44_2 144.6(15)
C20_2 C21_2 C22_2 C44_2 4(2)
C21_2 C22_2 C23_2 C7_2 10(3)
C44_2 C22_2 C23_2 C7_2 -141.5(17)
C21_2 C22_2 C23_2 C24_2 145.1(16)
C44_2 C22_2 C23_2 C24_2 -6(3)
C6_2 C7_2 C23_2 C22_2 -2(3)
C8_2 C7_2 C23_2 C22_2 144.3(19)
C6_2 C7_2 C23_2 C24_2 -141.7(17)
C8_2 C7_2 C23_2 C24_2 5(2)
C22_2 C23_2 C24_2 C46_2 5(2)
C7_2 C23_2 C24_2 C46_2 146.6(14)
C22_2 C23_2 C24_2 C25_2 -142.3(17)
C7_2 C23_2 C24_2 C25_2 0(2)
C46_2 C24_2 C25_2 C8_2 -151.6(13)
C23_2 C24_2 C25_2 C8_2 -4.2(19)
C46_2 C24_2 C25_2 C26_2 -9(2)
C23_2 C24_2 C25_2 C26_2 138.7(16)
C9_2 C8_2 C25_2 C24_2 151(2)
C7_2 C8_2 C25_2 C24_2 7.0(19)
C9_2 C8_2 C25_2 C26_2 5(3)
C7_2 C8_2 C25_2 C26_2 -139.0(15)
C55_2 C34_2 C35_2 C36_2 -147.3(10)
C55_2 C34_2 C35_2 C58_2 0.5(13)
C14_2 C15_2 C36_2 C37_2 -154.2(9)
C16_2 C15_2 C36_2 C37_2 -8.6(15)
C14_2 C15_2 C36_2 C35_2 -3.5(18)
C16_2 C15_2 C36_2 C35_2 142.1(14)
C34_2 C35_2 C36_2 C37_2 147.7(11)
C58_2 C35_2 C36_2 C37_2 -0.2(18)
C34_2 C35_2 C36_2 C15_2 0.6(18)
C58_2 C35_2 C36_2 C15_2 -147.3(11)
C15_2 C36_2 C37_2 C17_2 5.8(13)
C35_2 C36_2 C37_2 C17_2 -145.0(12)
C18_2 C17_2 C37_2 C36_2 142.4(12)
C16_2 C17_2 C37_2 C36_2 -0.5(13)
C19_2 C20_2 C42_2 C43_2 -148.1(14)
C21_2 C20_2 C42_2 C43_2 1(2)
C20_2 C42_2 C43_2 C44_2 5(2)
C42_2 C43_2 C44_2 C45_2 143.3(16)
C42_2 C43_2 C44_2 C22_2 -6(2)
C23_2 C22_2 C44_2 C43_2 153.4(18)
C21_2 C22_2 C44_2 C43_2 1(2)
C23_2 C22_2 C44_2 C45_2 3(2)
C21_2 C22_2 C44_2 C45_2 -148.7(15)
C43_2 C44_2 C45_2 C66_2 -9(2)
C22_2 C44_2 C45_2 C66_2 141.9(15)
C43_2 C44_2 C45_2 C46_2 -150.5(14)
C22_2 C44_2 C45_2 C46_2 0(2)
C25_2 C24_2 C46_2 C45_2 142.6(14)
C23_2 C24_2 C46_2 C45_2 -1.4(19)
C25_2 C24_2 C46_2 C47_2 2.6(18)
C23_2 C24_2 C46_2 C47_2 -141.4(16)
C66_2 C45_2 C46_2 C24_2 -146.4(13)
C44_2 C45_2 C46_2 C24_2 -1(2)
C66_2 C45_2 C46_2 C47_2 -6.9(18)
C44_2 C45_2 C46_2 C47_2 138.4(15)
C24_2 C46_2 C47_2 C67_2 152.0(16)
C45_2 C46_2 C47_2 C67_2 8(2)
C30_2 C52_2 C53_2 C54_2 4(2)
C30_2 C52_2 C53_2 C72_2 150.1(15)
C52_2 C53_2 C54_2 C55_2 136.3(14)
C72_2 C53_2 C54_2 C55_2 -9.0(18)
C53_2 C54_2 C55_2 C56_2 11.2(17)
C53_2 C54_2 C55_2 C34_2 -141.2(11)
C35_2 C34_2 C55_2 C56_2 -0.4(14)
C35_2 C34_2 C55_2 C54_2 151.6(11)
C54_2 C55_2 C56_2 C57_2 -155.0(12)
C34_2 C55_2 C56_2 C57_2 -1.8(15)
C54_2 C55_2 C56_2 C73_2 -3.1(15)
C34_2 C55_2 C56_2 C73_2 150.1(11)
C55_2 C56_2 C57_2 C58_2 3.8(17)
C73_2 C56_2 C57_2 C58_2 -152.1(11)
C55_2 C56_2 C57_2 C75_2 150.9(10)
C73_2 C56_2 C57_2 C75_2 -4.9(12)
C56_2 C57_2 C58_2 C59_2 146.6(13)
C75_2 C57_2 C58_2 C59_2 6.0(17)
C56_2 C57_2 C58_2 C35_2 -3.5(15)
C75_2 C57_2 C58_2 C35_2 -144.2(11)
C34_2 C35_2 C58_2 C59_2 -147.2(11)
C36_2 C35_2 C58_2 C59_2 0.4(16)
C34_2 C35_2 C58_2 C57_2 1.5(13)
C36_2 C35_2 C58_2 C57_2 149.1(11)
C57_2 C58_2 C59_2 C60_2 -6(2)
C35_2 C58_2 C59_2 C60_2 144.2(13)
C58_2 C59_2 C60_2 C76_2 3(2)
C46_2 C45_2 C66_2 C65_2 146(2)
C44_2 C45_2 C66_2 C65_2 1(3)
C46_2 C45_2 C66_2 C67_2 1.7(19)
C44_2 C45_2 C66_2 C67_2 -143.2(17)
C79_2 C65_2 C66_2 C45_2 -148(2)
C79_2 C65_2 C66_2 C67_2 -12(4)
C46_2 C47_2 C67_2 C68_2 -155(3)
C46_2 C47_2 C67_2 C66_2 -7(3)
C45_2 C66_2 C67_2 C68_2 154(2)
C65_2 C66_2 C67_2 C68_2 13(4)
C45_2 C66_2 C67_2 C47_2 4(3)
C65_2 C66_2 C67_2 C47_2 -137(2)
C47_2 C67_2 C68_2 C80_2 141(3)
C66_2 C67_2 C68_2 C80_2 -6(4)
C82_2 C70_2 C71_2 C72_2 -5(2)
C70_2 C71_2 C72_2 C73_2 5(2)
C70_2 C71_2 C72_2 C53_2 -144.0(15)
C54_2 C53_2 C72_2 C73_2 -1.9(15)
C52_2 C53_2 C72_2 C73_2 -146.4(14)
C54_2 C53_2 C72_2 C71_2 144.5(13)
C52_2 C53_2 C72_2 C71_2 0.0(18)
C71_2 C72_2 C73_2 C74_2 -1.0(18)
C53_2 C72_2 C73_2 C74_2 148.0(13)
C71_2 C72_2 C73_2 C56_2 -139.7(12)
C53_2 C72_2 C73_2 C56_2 9.2(15)
C55_2 C56_2 C73_2 C72_2 -6.9(17)
C57_2 C56_2 C73_2 C72_2 148.5(11)
C55_2 C56_2 C73_2 C74_2 -150.0(11)
C57_2 C56_2 C73_2 C74_2 5.4(14)
C72_2 C73_2 C74_2 C82_2 -1(2)
C56_2 C73_2 C74_2 C82_2 139.9(14)
C72_2 C73_2 C74_2 C75_2 -144.5(11)
C56_2 C73_2 C74_2 C75_2 -3.3(15)
C58_2 C57_2 C75_2 C76_2 -3.3(18)
C56_2 C57_2 C75_2 C76_2 -148.7(11)
C58_2 C57_2 C75_2 C74_2 148.4(11)
C56_2 C57_2 C75_2 C74_2 3.0(14)
C82_2 C74_2 C75_2 C76_2 5(2)
C73_2 C74_2 C75_2 C76_2 149.3(12)
C82_2 C74_2 C75_2 C57_2 -143.8(13)
C73_2 C74_2 C75_2 C57_2 0.2(16)
C59_2 C60_2 C76_2 C75_2 0.0(17)
C59_2 C60_2 C76_2 C77_2 -148.5(12)
C57_2 C75_2 C76_2 C60_2 0.1(17)
C74_2 C75_2 C76_2 C60_2 -147.7(13)
C57_2 C75_2 C76_2 C77_2 147.3(12)
C74_2 C75_2 C76_2 C77_2 -0.5(19)
C60_2 C76_2 C77_2 C78_2 7(2)
C75_2 C76_2 C77_2 C78_2 -144.2(18)
C60_2 C76_2 C77_2 C81_2 148.7(13)
C75_2 C76_2 C77_2 C81_2 -2.1(18)
C76_2 C77_2 C78_2 C79_2 143(2)
C81_2 C77_2 C78_2 C79_2 -1(3)
C76_2 C77_2 C78_2 C62_2 -6(4)
C81_2 C77_2 C78_2 C62_2 -149(3)
C77_2 C78_2 C79_2 C80_2 2(3)
C62_2 C78_2 C79_2 C80_2 158(2)
C77_2 C78_2 C79_2 C65_2 -149(3)
C62_2 C78_2 C79_2 C65_2 7(4)
C66_2 C65_2 C79_2 C80_2 6(5)
C66_2 C65_2 C79_2 C78_2 152(3)
C78_2 C79_2 C80_2 C68_2 -150(3)
C65_2 C79_2 C80_2 C68_2 0(4)
C78_2 C79_2 C80_2 C81_2 -2(3)
C65_2 C79_2 C80_2 C81_2 147(3)
C67_2 C68_2 C80_2 C79_2 1(4)
C67_2 C68_2 C80_2 C81_2 -143(3)
C78_2 C77_2 C81_2 C82_2 145.1(19)
C76_2 C77_2 C81_2 C82_2 0(2)
C78_2 C77_2 C81_2 C80_2 -1(2)
C76_2 C77_2 C81_2 C80_2 -145.5(15)
C79_2 C80_2 C81_2 C82_2 -147(2)
C68_2 C80_2 C81_2 C82_2 -1(3)
C79_2 C80_2 C81_2 C77_2 2(3)
C68_2 C80_2 C81_2 C77_2 148(2)
C73_2 C74_2 C82_2 C70_2 0(2)
C75_2 C74_2 C82_2 C70_2 137.8(14)
C73_2 C74_2 C82_2 C81_2 -143.8(15)
C75_2 C74_2 C82_2 C81_2 -6(2)
C71_2 C70_2 C82_2 C74_2 2.5(17)
C71_2 C70_2 C82_2 C81_2 145.3(13)
C77_2 C81_2 C82_2 C74_2 4(2)
C80_2 C81_2 C82_2 C74_2 143.9(17)
C77_2 C81_2 C82_2 C70_2 -141.4(16)
C80_2 C81_2 C82_2 C70_2 -1(2)
N4 Ni1 N1 C83 -89(3)
N2 Ni1 N1 C83 -176.8(2)
N3 Ni1 N1 C83 0.8(2)
N4 Ni1 N1 C86 87(3)
N2 Ni1 N1 C86 -1.3(2)
N3 Ni1 N1 C86 176.4(2)
N4 Ni1 N2 C88 -178.1(2)
N1 Ni1 N2 C88 0.1(2)
N3 Ni1 N2 C88 -87(2)
N4 Ni1 N2 C91 0.1(2)
N1 Ni1 N2 C91 178.3(2)
N3 Ni1 N2 C91 91(2)
N1 Ni1 N4 C93 -87(3)
N2 Ni1 N4 C93 1.0(2)
N3 Ni1 N4 C93 -176.7(2)
N1 Ni1 N4 C96 89(3)
N2 Ni1 N4 C96 177.5(2)
N3 Ni1 N4 C96 -0.1(2)
N4 Ni1 N3 C101 177.8(2)
N1 Ni1 N3 C101 -0.4(2)
N2 Ni1 N3 C101 87(2)
N4 Ni1 N3 C98 0.1(2)
N1 Ni1 N3 C98 -178.1(2)
N2 Ni1 N3 C98 -91(2)
C86 N1 C83 C102 -178.4(3)
Ni1 N1 C83 C102 -2.1(4)
C86 N1 C83 C84 -0.2(3)
Ni1 N1 C83 C84 176.16(17)
C102 C83 C84 C85 178.3(2)
N1 C83 C84 C85 0.1(3)
C102 C83 C84 C103 2.9(4)
N1 C83 C84 C103 -175.4(2)
C83 C84 C85 C86 0.1(3)
C103 C84 C85 C86 175.3(3)
C83 C84 C85 C105 -174.6(3)
C103 C84 C85 C105 0.6(5)
C83 N1 C86 C87 179.2(3)
Ni1 N1 C86 C87 2.9(4)
C83 N1 C86 C85 0.3(3)
Ni1 N1 C86 C85 -176.09(17)
C84 C85 C86 C87 -179.2(3)
C105 C85 C86 C87 -4.2(4)
C84 C85 C86 N1 -0.3(3)
C105 C85 C86 N1 174.7(2)
N1 C86 C87 C88 -3.0(4)
C85 C86 C87 C88 175.8(3)
C86 C87 C88 N2 1.7(4)
C86 C87 C88 C89 -177.0(3)
C91 N2 C88 C87 -178.9(3)
Ni1 N2 C88 C87 -0.3(4)
C91 N2 C88 C89 0.0(3)
Ni1 N2 C88 C89 178.48(18)
C87 C88 C89 C90 178.6(3)
N2 C88 C89 C90 -0.3(3)
C87 C88 C89 C107 0.4(5)
N2 C88 C89 C107 -178.5(3)
C88 C89 C90 C91 0.4(3)
C107 C89 C90 C91 178.5(3)
C88 C89 C90 C109 -177.1(3)
C107 C89 C90 C109 0.9(5)
C88 N2 C91 C92 178.6(3)
Ni1 N2 C91 C92 0.1(4)
C88 N2 C91 C90 0.3(3)
Ni1 N2 C91 C90 -178.20(18)
C89 C90 C91 C92 -178.8(3)
C109 C90 C91 C92 -1.1(4)
C89 C90 C91 N2 -0.5(3)
C109 C90 C91 N2 177.2(3)
N2 C91 C92 C93 -1.3(4)
C90 C91 C92 C93 176.8(3)
C91 C92 C93 N4 2.4(4)
C91 C92 C93 C94 -175.4(3)
C96 N4 C93 C92 -179.5(3)
Ni1 N4 C93 C92 -2.3(4)
C96 N4 C93 C94 -1.4(3)
Ni1 N4 C93 C94 175.74(18)
C92 C93 C94 C95 179.4(3)
N4 C93 C94 C95 1.3(3)
C92 C93 C94 C111 3.8(4)
N4 C93 C94 C111 -174.2(3)
C93 C94 C95 C96 -0.6(3)
C111 C94 C95 C96 174.7(3)
C93 C94 C95 C113 -176.8(3)
C111 C94 C95 C113 -1.5(5)
C93 N4 C96 C97 178.9(3)
Ni1 N4 C96 C97 1.7(4)
C93 N4 C96 C95 1.0(3)
Ni1 N4 C96 C95 -176.13(18)
C94 C95 C96 C97 -178.2(3)
C113 C95 C96 C97 -1.7(4)
C94 C95 C96 N4 -0.3(3)
C113 C95 C96 N4 176.2(3)
N4 C96 C97 C98 -3.4(4)
C95 C96 C97 C98 174.2(3)
C96 C97 C98 N3 3.3(4)
C96 C97 C98 C99 -175.3(3)
C101 N3 C98 C97 -179.7(3)
Ni1 N3 C98 C97 -1.6(4)
C101 N3 C98 C99 -1.0(3)
Ni1 N3 C98 C99 177.19(18)
C97 C98 C99 C100 180.0(3)
N3 C98 C99 C100 1.2(3)
C97 C98 C99 C115 2.8(5)
N3 C98 C99 C115 -176.0(3)
C98 C99 C100 C101 -0.9(3)
C115 C99 C100 C101 176.1(3)
C98 C99 C100 C117 -177.8(3)
C115 C99 C100 C117 -0.8(5)
C98 N3 C101 C102 179.3(3)
Ni1 N3 C101 C102 1.2(4)
C98 N3 C101 C100 0.4(3)
Ni1 N3 C101 C100 -177.77(18)
C99 C100 C101 N3 0.4(3)
C117 C100 C101 N3 177.4(3)
C99 C100 C101 C102 -178.6(3)
C117 C100 C101 C102 -1.5(4)
N1 C83 C102 C101 2.7(4)
C84 C83 C102 C101 -175.3(3)
N3 C101 C102 C83 -2.2(4)
C100 C101 C102 C83 176.6(3)
C85 C84 C103 C104 -94.8(4)
C83 C84 C103 C104 79.6(3)
C84 C85 C105 C106 94.6(4)
C86 C85 C105 C106 -79.3(3)
C90 C89 C107 C108 -101.0(4)
C88 C89 C107 C108 76.8(4)
C89 C90 C109 C110 100.2(4)
C91 C90 C109 C110 -76.9(4)
C95 C94 C111 C112 -100.0(4)
C93 C94 C111 C112 74.5(4)
C94 C95 C113 C114 102.7(4)
C96 C95 C113 C114 -72.9(4)
C100 C99 C115 C116 -101.3(4)
C98 C99 C115 C116 75.1(4)
C99 C100 C117 C118 101.1(4)
C101 C100 C117 C118 -75.2(4)
C124 C119 C120 C121 0.0
C119 C120 C121 C122 0.0
C120 C121 C122 C123 0.0
C121 C122 C123 C124 0.0
C122 C123 C124 C119 0.0
C120 C119 C124 C123 0.0
C130 C125 C126 C127 0.0
C125 C126 C127 C128 0.0
C126 C127 C128 C129 0.0
C127 C128 C129 C130 0.0
C128 C129 C130 C125 0.0
C126 C125 C130 C129 0.0
